data_7014809
loop_
_publ_author_name
'Chmel, Nikola Paul'
'Allan, Laura E. N.'
'Becker, Jan M.'
'Clarkson, Guy J.'
'Turner, Scott S.'
'Scott, Peter'

_publ_section_title
;
 TTF salts of optically pure cobalt pyridine amidates; detection of
 soluble assemblies with stoichiometry corresponding to the solid
 state.
;
_journal_issue 8
_journal_name_full 'Dalton transactions (Cambridge, England : 2003)'
_journal_page_first 1722
_journal_page_last 1731
_journal_paper_doi 10.1039/c0dt01184c
_journal_volume 40
_journal_year 2011
_chemical_absolute_configuration rmad
_chemical_formula_sum 'C58 H66 Fe K N6 O10'
_chemical_formula_weight 1102.12
_chemical_name_systematic
;
?
;
_space_group_IT_number 4
_symmetry_cell_setting monoclinic
_symmetry_space_group_name_Hall 'P 2yb'
_symmetry_space_group_name_H-M 'P 1 21 1'
_atom_sites_solution_hydrogens geom
_atom_sites_solution_primary direct
_atom_sites_solution_secondary difmap
_audit_creation_method SHELXL-97
_cell_angle_alpha 90.00
_cell_angle_beta 99.309(3)
_cell_angle_gamma 90.00
_cell_formula_units_Z 4
_cell_length_a 15.5438(10)
_cell_length_b 13.1192(9)
_cell_length_c 26.7367(17)
_cell_measurement_reflns_used 7268
_cell_measurement_temperature 120(2)
_cell_measurement_theta_max 27.48
_cell_measurement_theta_min 2.91
_cell_volume 5380.4(6)
_computing_cell_refinement 'DENZO (Otwinowski & Minor, 1997) & COLLECT (Hooft, R.W.W., 1998)'
_computing_data_collection 'COLLECT (Hooft, R.W.W., 1998)'
_computing_data_reduction 'DENZO (Otwinowski & Minor, 1997) & COLLECT (Hooft, R.W.W., 1998)'
_computing_molecular_graphics 'SHELXTL (Sheldrick, 1997)'
_computing_publication_material 'SHELXTL (Sheldrick, 1997)'
_computing_structure_refinement 'SHELXL-97 (Sheldrick, 1997)'
_computing_structure_solution 'SHELXS-97 (Sheldrick, 1990)'
_diffrn_ambient_temperature 120(2)
_diffrn_detector_area_resol_mean '4096x4096pixels / 62x62mm'
_diffrn_measured_fraction_theta_full 0.910
_diffrn_measured_fraction_theta_max 0.909
_diffrn_measurement_device_type 'Bruker-Nonius APEX II CCD camera on \k-goniostat'
_diffrn_measurement_method '\f & \w scans'
_diffrn_radiation_monochromator '10cm confocal mirrors'
_diffrn_radiation_source 'Bruker-Nonius FR591 rotating anode'
_diffrn_radiation_type MoK\a
_diffrn_radiation_wavelength 0.71073
_diffrn_reflns_av_R_equivalents 0.0799
_diffrn_reflns_av_sigmaI/netI 0.1670
_diffrn_reflns_limit_h_max 17
_diffrn_reflns_limit_h_min -17
_diffrn_reflns_limit_k_max 15
_diffrn_reflns_limit_k_min -15
_diffrn_reflns_limit_l_max 31
_diffrn_reflns_limit_l_min -31
_diffrn_reflns_number 32109
_diffrn_reflns_theta_full 25.00
_diffrn_reflns_theta_max 25.03
_diffrn_reflns_theta_min 2.92
_diffrn_standards_decay_% nil
_exptl_absorpt_coefficient_mu 0.423
_exptl_absorpt_correction_T_max 0.9792
_exptl_absorpt_correction_T_min 0.9122
_exptl_absorpt_correction_type multi-scan
_exptl_absorpt_process_details 'SADABS 2007/2 (Sheldrick, G.M., 2007)'
_exptl_crystal_colour red
_exptl_crystal_density_diffrn 1.361
_exptl_crystal_density_method 'not measured'
_exptl_crystal_description plate
_exptl_crystal_F_000 2324
_exptl_crystal_size_max 0.08
_exptl_crystal_size_mid 0.08
_exptl_crystal_size_min 0.05
_refine_diff_density_max 0.661
_refine_diff_density_min -0.496
_refine_diff_density_rms 0.107
_refine_ls_abs_structure_details 'Flack H D (1983), Acta Cryst. A39, 876-881, 6068 Friedel pairs'
_refine_ls_abs_structure_Flack 0.15(3)
_refine_ls_extinction_method none
_refine_ls_goodness_of_fit_ref 1.136
_refine_ls_hydrogen_treatment constr
_refine_ls_matrix_type full
_refine_ls_number_parameters 1434
_refine_ls_number_reflns 15168
_refine_ls_number_restraints 1902
_refine_ls_restrained_S_all 1.078
_refine_ls_R_factor_all 0.1895
_refine_ls_R_factor_gt 0.0922
_refine_ls_shift/su_max 0.047
_refine_ls_shift/su_mean 0.001
_refine_ls_structure_factor_coef Fsqd
_refine_ls_weighting_details 'calc w=1/[\s^2^(Fo^2^)+(0.0000P)^2^+18.2602P] where P=(Fo^2^+2Fc^2^)/3'
_refine_ls_weighting_scheme calc
_refine_ls_wR_factor_gt 0.1410
_refine_ls_wR_factor_ref 0.1766
_reflns_number_gt 8834
_reflns_number_total 15168
_reflns_threshold_expression >2sigma(I)
_cod_data_source_file C0DT01184C.TXT
_cod_data_source_block ch1
_cod_original_sg_symbol_H-M P2(1)
_cod_database_code 7014809

loop_
_symmetry_equiv_pos_as_xyz
'x, y, z'
'-x, y+1/2, -z'

loop_
_atom_site_label
_atom_site_type_symbol
_atom_site_fract_x
_atom_site_fract_y
_atom_site_fract_z
_atom_site_U_iso_or_equiv
_atom_site_adp_type
_atom_site_occupancy
_atom_site_symmetry_multiplicity
_atom_site_calc_flag
_atom_site_refinement_flags
_atom_site_disorder_assembly
_atom_site_disorder_group
Fe1 Fe -0.25119(9) -0.15689(11) 1.89564(6) 0.0273(4) Uani 1 1 d U . .
K1 K -0.26904(16) -0.1018(2) 1.16374(10) 0.0452(7) Uani 1 1 d U . .
Fe2 Fe -0.23603(9) 0.08921(10) 1.39706(6) 0.0257(4) Uani 1 1 d U A .
K2 K -0.29035(15) 0.01597(19) 1.65873(9) 0.0356(6) Uani 1 1 d U . .
C1 C -0.2974(7) 0.1472(8) 1.8459(4) 0.036(3) Uani 1 1 d U . .
H1A H -0.3300 0.0899 1.8319 0.044 Uiso 1 1 calc R . .
C2 C -0.2731(7) 0.2222(8) 1.8136(5) 0.037(3) Uani 1 1 d U . .
H2A H -0.2877 0.2160 1.7778 0.044 Uiso 1 1 calc R . .
C3 C -0.2268(7) 0.3059(8) 1.8356(5) 0.038(3) Uani 1 1 d U . .
H3A H -0.2109 0.3583 1.8143 0.045 Uiso 1 1 calc R . .
C4 C -0.2040(7) 0.3147(8) 1.8860(5) 0.045(3) Uani 1 1 d U . .
H4A H -0.1716 0.3724 1.8999 0.054 Uiso 1 1 calc R . .
C5 C -0.2275(7) 0.2401(8) 1.9178(5) 0.036(3) Uani 1 1 d U . .
H5A H -0.2115 0.2462 1.9535 0.043 Uiso 1 1 calc R . .
C6 C -0.2752(6) 0.1553(8) 1.8968(4) 0.028(2) Uani 1 1 d U . .
C7 C -0.2977(6) 0.0708(7) 1.9315(4) 0.031(2) Uani 1 1 d U . .
H7A H -0.2850 0.0988 1.9667 0.037 Uiso 1 1 calc R . .
C8 C -0.3942(6) 0.0443(8) 1.9224(4) 0.040(3) Uani 1 1 d U . .
H8A H -0.4039 -0.0169 1.9417 0.060 Uiso 1 1 calc R . .
H8B H -0.4135 0.0317 1.8862 0.060 Uiso 1 1 calc R . .
H8C H -0.4275 0.1012 1.9334 0.060 Uiso 1 1 calc R . .
N1 N -0.2388(5) -0.0197(6) 1.9308(3) 0.0255(18) Uani 1 1 d U . .
O1 O -0.1368(4) 0.0701(5) 1.9869(3) 0.0289(17) Uani 1 1 d U . .
C9 C -0.1595(6) -0.0067(8) 1.9612(4) 0.024(2) Uani 1 1 d U . .
C10 C -0.1045(6) -0.0980(8) 1.9639(4) 0.027(2) Uani 1 1 d U . .
C11 C -0.0248(6) -0.1107(9) 1.9941(4) 0.034(3) Uani 1 1 d U . .
H11A H 0.0018 -0.0558 2.0140 0.040 Uiso 1 1 calc R . .
C12 C 0.0157(7) -0.2033(8) 1.9950(4) 0.032(3) Uani 1 1 d U . .
H12A H 0.0709 -0.2129 2.0156 0.039 Uiso 1 1 calc R . .
C13 C -0.0240(7) -0.2835(8) 1.9658(4) 0.031(2) Uani 1 1 d U . .
H13A H 0.0025 -0.3489 1.9671 0.037 Uiso 1 1 calc R . .
N2 N -0.1394(5) -0.1736(6) 1.9345(3) 0.0225(17) Uani 1 1 d U . .
C14 C -0.1015(7) -0.2662(8) 1.9353(4) 0.030(2) Uani 1 1 d U . .
O2 O -0.1309(4) -0.4308(5) 1.9003(3) 0.0352(18) Uani 1 1 d U . .
C15 C -0.1556(7) -0.3411(8) 1.9014(4) 0.028(2) Uani 1 1 d U . .
N3 N -0.2272(5) -0.2978(6) 1.8749(3) 0.0290(19) Uani 1 1 d U . .
C16 C -0.2885(7) -0.3565(8) 1.8372(4) 0.038(2) Uani 1 1 d U . .
H16A H -0.3380 -0.3089 1.8257 0.045 Uiso 1 1 calc R . .
C17 C -0.3295(7) -0.4476(8) 1.8613(4) 0.043(3) Uani 1 1 d U . .
H17A H -0.3557 -0.4237 1.8902 0.064 Uiso 1 1 calc R . .
H17B H -0.2843 -0.4981 1.8730 0.064 Uiso 1 1 calc R . .
H17C H -0.3746 -0.4788 1.8361 0.064 Uiso 1 1 calc R . .
C18 C -0.2553(7) -0.3880(8) 1.7895(4) 0.038(2) Uani 1 1 d U . .
C19 C -0.3045(8) -0.3629(9) 1.7440(5) 0.053(3) Uani 1 1 d U . .
H19A H -0.3570 -0.3257 1.7434 0.063 Uiso 1 1 calc R . .
C20 C -0.2788(8) -0.3911(10) 1.6988(4) 0.057(3) Uani 1 1 d U . .
H20A H -0.3138 -0.3716 1.6679 0.068 Uiso 1 1 calc R . .
C21 C -0.2038(8) -0.4468(10) 1.6973(5) 0.059(3) Uani 1 1 d U . .
H21A H -0.1878 -0.4678 1.6660 0.070 Uiso 1 1 calc R . .
C22 C -0.1540(8) -0.4702(8) 1.7421(5) 0.043(3) Uani 1 1 d U . .
H22A H -0.1008 -0.5056 1.7420 0.052 Uiso 1 1 calc R . .
C23 C -0.1783(7) -0.4440(8) 1.7881(4) 0.037(3) Uani 1 1 d U . .
H23A H -0.1429 -0.4640 1.8189 0.044 Uiso 1 1 calc R . .
C24 C -0.2663(8) -0.4267(9) 1.9928(4) 0.041(3) Uani 1 1 d U . .
H24A H -0.2193 -0.4031 1.9771 0.049 Uiso 1 1 calc R . .
C25 C -0.2738(8) -0.5301(9) 1.9999(5) 0.044(3) Uani 1 1 d U . .
H25A H -0.2349 -0.5764 1.9878 0.053 Uiso 1 1 calc R . .
C26 C -0.3393(8) -0.5652(9) 2.0249(5) 0.045(3) Uani 1 1 d U . .
H26A H -0.3453 -0.6361 2.0308 0.054 Uiso 1 1 calc R . .
C27 C -0.3953(8) -0.4966(10) 2.0410(5) 0.050(3) Uani 1 1 d U . .
H27A H -0.4404 -0.5204 2.0581 0.060 Uiso 1 1 calc R . .
C28 C -0.3871(7) -0.3933(9) 2.0328(4) 0.041(3) Uani 1 1 d U . .
H28A H -0.4261 -0.3474 2.0451 0.049 Uiso 1 1 calc R . .
C29 C -0.3233(7) -0.3550(9) 2.0071(4) 0.035(2) Uani 1 1 d U . .
C30 C -0.3124(7) -0.2425(8) 2.0004(4) 0.036(2) Uani 1 1 d U . .
H30A H -0.3606 -0.2103 2.0155 0.043 Uiso 1 1 calc R . .
C31 C -0.2300(6) -0.2024(8) 2.0309(4) 0.040(3) Uani 1 1 d U . .
H31A H -0.2298 -0.2168 2.0669 0.060 Uiso 1 1 calc R . .
H31B H -0.2265 -0.1286 2.0259 0.060 Uiso 1 1 calc R . .
H31C H -0.1797 -0.2356 2.0200 0.060 Uiso 1 1 calc R . .
N4 N -0.3280(5) -0.2100(6) 1.9455(3) 0.0277(18) Uani 1 1 d U . .
O3 O -0.4757(4) -0.2350(5) 1.9486(3) 0.0386(19) Uani 1 1 d U . .
C32 C -0.4151(6) -0.2098(7) 1.9264(4) 0.029(2) Uani 1 1 d U . .
C33 C -0.4329(6) -0.1724(8) 1.8733(4) 0.029(2) Uani 1 1 d U . .
C34 C -0.5142(6) -0.1624(9) 1.8448(4) 0.043(3) Uani 1 1 d U . .
H34A H -0.5647 -0.1829 1.8580 0.051 Uiso 1 1 calc R . .
C35 C -0.5215(7) -0.1221(8) 1.7965(4) 0.040(3) Uani 1 1 d U . .
H35A H -0.5776 -0.1135 1.7767 0.048 Uiso 1 1 calc R . .
C36 C -0.4477(7) -0.0939(9) 1.7765(4) 0.040(3) Uani 1 1 d U . .
H36A H -0.4512 -0.0672 1.7432 0.047 Uiso 1 1 calc R . .
N5 N -0.3624(5) -0.1428(6) 1.8555(3) 0.0238(17) Uani 1 1 d U . .
C37 C -0.3690(6) -0.1073(8) 1.8082(4) 0.027(2) Uani 1 1 d U . .
O4 O -0.2780(5) -0.0550(6) 1.7496(3) 0.0399(19) Uani 1 1 d U . .
C38 C -0.2801(7) -0.0832(7) 1.7924(4) 0.027(2) Uani 1 1 d U . .
N6 N -0.2143(5) -0.1063(7) 1.8307(3) 0.0312(19) Uani 1 1 d U . .
C39 C -0.1283(6) -0.0969(8) 1.8145(4) 0.035(2) Uani 1 1 d U . .
H39A H -0.1386 -0.0493 1.7849 0.042 Uiso 1 1 calc R . .
C40 C -0.1027(7) -0.1965(8) 1.7922(4) 0.050(3) Uani 1 1 d U . .
H40A H -0.1491 -0.2182 1.7650 0.075 Uiso 1 1 calc R . .
H40B H -0.0940 -0.2488 1.8187 0.075 Uiso 1 1 calc R . .
H40C H -0.0485 -0.1870 1.7785 0.075 Uiso 1 1 calc R . .
C41 C -0.0602(7) -0.0442(8) 1.8521(4) 0.028(2) Uani 1 1 d U . .
C42 C 0.0195(7) -0.0890(8) 1.8693(4) 0.030(2) Uani 1 1 d U . .
H42A H 0.0302 -0.1566 1.8591 0.036 Uiso 1 1 calc R . .
C43 C 0.0850(7) -0.0370(9) 1.9016(4) 0.040(3) Uani 1 1 d U . .
H43A H 0.1392 -0.0692 1.9132 0.048 Uiso 1 1 calc R . .
C44 C 0.0704(7) 0.0611(9) 1.9165(4) 0.041(3) Uani 1 1 d U . .
H44A H 0.1147 0.0975 1.9379 0.049 Uiso 1 1 calc R . .
C45 C -0.0080(7) 0.1051(8) 1.9003(4) 0.040(3) Uani 1 1 d U . .
H45A H -0.0192 0.1714 1.9120 0.048 Uiso 1 1 calc R . .
C46 C -0.0721(7) 0.0558(8) 1.8672(4) 0.031(2) Uani 1 1 d U . .
H46A H -0.1248 0.0904 1.8545 0.038 Uiso 1 1 calc R . .
C47 C -0.2960(6) -0.2333(7) 1.3346(4) 0.024(2) Uani 1 1 d U . .
H47A H -0.3210 -0.1768 1.3152 0.029 Uiso 1 1 calc R . .
C48 C -0.2763(8) -0.3206(8) 1.3105(4) 0.037(3) Uani 1 1 d U . .
H48A H -0.2850 -0.3224 1.2745 0.045 Uiso 1 1 calc R . .
C49 C -0.2448(7) -0.4041(9) 1.3370(4) 0.040(3) Uani 1 1 d U . .
H49A H -0.2328 -0.4643 1.3196 0.049 Uiso 1 1 calc R . .
C50 C -0.2297(7) -0.4013(9) 1.3901(4) 0.035(3) Uani 1 1 d U . .
H50A H -0.2077 -0.4596 1.4091 0.042 Uiso 1 1 calc R . .
C51 C -0.2475(6) -0.3115(8) 1.4147(4) 0.031(2) Uani 1 1 d U . .
H51A H -0.2371 -0.3091 1.4507 0.038 Uiso 1 1 calc R . .
C52 C -0.2795(6) -0.2269(7) 1.3880(4) 0.023(2) Uani 1 1 d U . .
C53 C -0.3034(6) -0.1303(7) 1.4141(4) 0.026(2) Uani 1 1 d U . .
H53A H -0.3505 -0.0977 1.3894 0.032 Uiso 1 1 calc R . .
C54 C -0.3443(6) -0.1488(8) 1.4614(4) 0.038(3) Uani 1 1 d U . .
H54A H -0.3660 -0.0842 1.4729 0.057 Uiso 1 1 calc R . .
H54B H -0.3003 -0.1771 1.4883 0.057 Uiso 1 1 calc R . .
H54C H -0.3927 -0.1970 1.4535 0.057 Uiso 1 1 calc R . .
N7 N -0.2332(5) -0.0540(6) 1.4227(3) 0.0240(18) Uani 1 1 d U . .
O5 O -0.1473(4) -0.1599(6) 1.4797(3) 0.0314(17) Uani 1 1 d U . .
C55 C -0.1637(7) -0.0782(8) 1.4558(4) 0.027(2) Uani 1 1 d U . .
C56 C -0.0977(6) 0.0093(8) 1.4667(4) 0.024(2) Uani 1 1 d U . .
C57 C -0.0217(6) 0.0114(8) 1.5008(4) 0.030(2) Uani 1 1 d U . .
H57A H -0.0018 -0.0473 1.5200 0.036 Uiso 1 1 calc R . .
C58 C 0.0244(6) 0.1000(9) 1.5062(4) 0.036(3) Uani 1 1 d U . .
H58A H 0.0771 0.1024 1.5298 0.043 Uiso 1 1 calc R . .
C59 C -0.0026(6) 0.1857(8) 1.4789(4) 0.029(2) Uani 1 1 d U . .
H59A H 0.0309 0.2466 1.4828 0.035 Uiso 1 1 calc R . .
N8 N -0.1264(5) 0.0926(7) 1.4398(3) 0.0232(17) Uani 1 1 d U . .
C60 C -0.0820(6) 0.1802(7) 1.4447(4) 0.021(2) Uani 1 1 d U . .
O6 O -0.0903(4) 0.3494(5) 1.4130(2) 0.0312(16) Uani 1 1 d U . .
C61 C -0.1251(7) 0.2632(8) 1.4129(4) 0.032(2) Uani 1 1 d U . .
N9 N -0.2019(5) 0.2335(6) 1.3859(3) 0.0247(18) Uani 1 1 d U . .
C62 C -0.2503(6) 0.3140(7) 1.3547(4) 0.029(2) Uani 1 1 d U . .
H62A H -0.2257 0.3797 1.3697 0.034 Uiso 1 1 calc R . .
C63 C -0.3468(6) 0.3188(7) 1.3571(4) 0.033(3) Uani 1 1 d U . .
H63A H -0.3553 0.3230 1.3926 0.049 Uiso 1 1 calc R . .
H63B H -0.3755 0.2574 1.3416 0.049 Uiso 1 1 calc R . .
H63C H -0.3722 0.3791 1.3388 0.049 Uiso 1 1 calc R . .
C64 C -0.2308(6) 0.3134(7) 1.3002(4) 0.023(2) Uani 1 1 d U . .
C65 C -0.2824(7) 0.2592(8) 1.2613(4) 0.031(2) Uani 1 1 d U . .
H65A H -0.3290 0.2182 1.2688 0.037 Uiso 1 1 calc R . .
C66 C -0.2661(8) 0.2648(8) 1.2121(4) 0.044(3) Uani 1 1 d U . .
H66A H -0.3041 0.2318 1.1856 0.053 Uiso 1 1 calc R . .
C67 C -0.1943(7) 0.3186(8) 1.2012(4) 0.045(3) Uani 1 1 d U . .
H67A H -0.1818 0.3212 1.1676 0.054 Uiso 1 1 calc R . .
C68 C -0.1417(7) 0.3679(7) 1.2400(5) 0.038(3) Uani 1 1 d U . .
H68A H -0.0931 0.4059 1.2329 0.045 Uiso 1 1 calc R . .
C69 C -0.1583(7) 0.3631(8) 1.2884(4) 0.034(3) Uani 1 1 d U . .
H69A H -0.1190 0.3948 1.3148 0.041 Uiso 1 1 calc R . .
C75 C -0.0556(16) -0.0304(18) 1.3481(11) 0.031(3) Uani 0.60 1 d PU A 1
C70 C 0.0262(14) -0.0212(16) 1.3767(9) 0.032(4) Uani 0.60 1 d PU A 1
H70A H 0.0531 0.0439 1.3804 0.039 Uiso 0.60 1 calc PR A 1
C71 C 0.0703(14) -0.1051(17) 1.4003(9) 0.045(4) Uani 0.60 1 d PU A 1
H71A H 0.1256 -0.0953 1.4208 0.054 Uiso 0.60 1 calc PR A 1
C72 C 0.0362(14) -0.2004(16) 1.3948(8) 0.047(4) Uani 0.60 1 d PU A 1
H72A H 0.0661 -0.2567 1.4120 0.056 Uiso 0.60 1 calc PR A 1
C73 C -0.0450(13) -0.2138(16) 1.3629(8) 0.048(4) Uani 0.60 1 d PU A 1
H73A H -0.0688 -0.2802 1.3569 0.058 Uiso 0.60 1 calc PR A 1
C74 C -0.0899(13) -0.1298(17) 1.3402(9) 0.046(5) Uani 0.60 1 d PU A 1
H74A H -0.1445 -0.1394 1.3190 0.055 Uiso 0.60 1 calc PR A 1
C76 C -0.1057(13) 0.0645(17) 1.3258(9) 0.032(3) Uani 0.60 1 d PRU A 1
H76A H -0.0815 0.1248 1.3463 0.039 Uiso 0.60 1 calc PR A 1
C77 C -0.091(3) 0.079(5) 1.2759(14) 0.043(9) Uani 0.60 1 d PU A 1
H77A H -0.1311 0.1305 1.2591 0.065 Uiso 0.60 1 calc PR A 1
H77B H -0.0994 0.0148 1.2572 0.065 Uiso 0.60 1 calc PR A 1
H77C H -0.0305 0.1027 1.2765 0.065 Uiso 0.60 1 calc PR A 1
C75A C -0.0490(18) -0.0228(19) 1.3523(14) 0.031(3) Uani 0.40 1 d PGU A 2
C74A C -0.0767(14) -0.123(2) 1.3559(11) 0.032(8) Uiso 0.40 1 d PGU A 2
H74B H -0.1334 -0.1425 1.3400 0.038 Uiso 0.40 1 calc PR A 2
C73A C -0.0215(15) -0.1942(15) 1.3828(9) 0.033(7) Uiso 0.40 1 d PGU A 2
H73B H -0.0404 -0.2626 1.3853 0.040 Uiso 0.40 1 calc PR A 2
C72A C 0.0615(13) -0.1655(15) 1.4062(9) 0.038(6) Uiso 0.40 1 d PGU A 2
H72B H 0.0992 -0.2143 1.4246 0.046 Uiso 0.40 1 calc PR A 2
C71A C 0.0892(13) -0.0654(17) 1.4025(10) 0.039(6) Uiso 0.40 1 d PGU A 2
H71B H 0.1459 -0.0458 1.4184 0.047 Uiso 0.40 1 calc PR A 2
C70A C 0.0339(19) 0.0059(14) 1.3756(13) 0.039(6) Uiso 0.40 1 d PGU A 2
H70B H 0.0529 0.0743 1.3731 0.046 Uiso 0.40 1 calc PR A 2
C76A C -0.108(3) 0.056(3) 1.3230(17) 0.032(3) Uani 0.40 1 d PU A 2
H76B H -0.0866 0.1200 1.3416 0.039 Uiso 0.40 1 calc PR A 2
C77A C -0.086(5) 0.083(7) 1.2643(19) 0.035(10) Uani 0.40 1 d PU A 2
H77D H -0.1193 0.1440 1.2512 0.053 Uiso 0.40 1 calc PR A 2
H77E H -0.1039 0.0254 1.2418 0.053 Uiso 0.40 1 calc PR A 2
H77F H -0.0239 0.0959 1.2661 0.053 Uiso 0.40 1 calc PR A 2
N10 N -0.1976(5) 0.0517(6) 1.3328(3) 0.0260(17) Uani 1 1 d U . .
O7 O -0.2566(4) -0.0172(6) 1.2528(3) 0.0352(17) Uani 1 1 d U A .
C78 C -0.2608(7) 0.0211(8) 1.2962(4) 0.030(2) Uani 1 1 d U A .
C79 C -0.3495(6) 0.0349(7) 1.3110(4) 0.024(2) Uani 1 1 d U . .
C80 C -0.4291(6) 0.0079(8) 1.2829(4) 0.032(2) Uani 1 1 d U A .
H80A H -0.4326 -0.0162 1.2491 0.038 Uiso 1 1 calc R . .
C81 C -0.5029(6) 0.0168(8) 1.3048(4) 0.033(2) Uani 1 1 d U . .
H81A H -0.5581 -0.0022 1.2864 0.039 Uiso 1 1 calc R A .
C82 C -0.4965(6) 0.0537(7) 1.3542(4) 0.0232(14) Uani 1 1 d U A .
H82A H -0.5471 0.0587 1.3697 0.028 Uiso 1 1 calc R . .
N11 N -0.3450(5) 0.0708(6) 1.3570(3) 0.0232(14) Uani 1 1 d U A .
C83 C -0.4161(6) 0.0831(7) 1.3805(4) 0.024(2) Uani 1 1 d U . .
O8 O -0.4539(4) 0.1320(5) 1.4594(3) 0.0349(18) Uani 1 1 d U . .
C84 C -0.3941(6) 0.1205(7) 1.4341(4) 0.025(2) Uani 1 1 d U A .
N12 N -0.3088(5) 0.1356(6) 1.4470(3) 0.0228(17) Uani 1 1 d U . .
C85 C -0.2753(7) 0.1748(8) 1.4987(4) 0.030(2) Uani 1 1 d U A .
H85A H -0.2111 0.1837 1.4999 0.036 Uiso 1 1 calc R . .
C86 C -0.2850(7) 0.0971(8) 1.5396(4) 0.040(3) Uani 1 1 d U . .
H86A H -0.2579 0.0326 1.5320 0.060 Uiso 1 1 calc R A .
H86B H -0.3470 0.0859 1.5407 0.060 Uiso 1 1 calc R . .
H86C H -0.2562 0.1226 1.5726 0.060 Uiso 1 1 calc R . .
C87 C -0.3107(6) 0.2818(8) 1.5077(4) 0.031(2) Uani 1 1 d U . .
C88 C -0.2669(6) 0.3638(8) 1.4952(4) 0.030(2) Uani 1 1 d U A .
H88A H -0.2181 0.3546 1.4785 0.036 Uiso 1 1 calc R . .
C89 C -0.2922(8) 0.4626(8) 1.5066(4) 0.039(3) Uani 1 1 d U . .
H89A H -0.2605 0.5197 1.4974 0.047 Uiso 1 1 calc R A .
C90 C -0.3629(7) 0.4773(8) 1.5310(4) 0.039(3) Uani 1 1 d U A .
H90A H -0.3808 0.5441 1.5384 0.047 Uiso 1 1 calc R . .
C91 C -0.4072(7) 0.3927(9) 1.5446(4) 0.043(3) Uani 1 1 d U . .
H91A H -0.4555 0.4009 1.5619 0.051 Uiso 1 1 calc R A .
C92 C -0.3808(7) 0.2966(8) 1.5329(4) 0.033(3) Uani 1 1 d U A .
H92A H -0.4115 0.2390 1.5424 0.039 Uiso 1 1 calc R . .
O9 O -0.1292(4) 0.1192(6) 1.6713(3) 0.051(2) Uani 1 1 d U . .
C93 C -0.1243(9) 0.1955(11) 1.7093(5) 0.072(3) Uani 1 1 d U . .
H93A H -0.0667 0.2295 1.7137 0.086 Uiso 1 1 calc R . .
H93B H -0.1322 0.1647 1.7420 0.086 Uiso 1 1 calc R . .
C94 C -0.1959(8) 0.2718(10) 1.6923(5) 0.060(3) Uani 1 1 d U . .
H94A H -0.1922 0.3293 1.7166 0.072 Uiso 1 1 calc R . .
H94B H -0.1904 0.2992 1.6585 0.072 Uiso 1 1 calc R . .
O10 O -0.2777(5) 0.2193(6) 1.6904(3) 0.0460(19) Uani 1 1 d U . .
C95 C -0.3478(8) 0.2895(9) 1.6778(5) 0.054(3) Uani 1 1 d U . .
H95A H -0.3473 0.3178 1.6435 0.065 Uiso 1 1 calc R . .
H95B H -0.3415 0.3465 1.7023 0.065 Uiso 1 1 calc R . .
C96 C -0.4322(8) 0.2339(9) 1.6792(5) 0.059(3) Uani 1 1 d U . .
H96A H -0.4323 0.2039 1.7132 0.070 Uiso 1 1 calc R . .
H96B H -0.4820 0.2815 1.6717 0.070 Uiso 1 1 calc R . .
O11 O -0.4389(5) 0.1553(6) 1.6416(3) 0.0410(18) Uani 1 1 d U . .
C97 C -0.5190(7) 0.1028(9) 1.6377(5) 0.049(3) Uani 1 1 d U . .
H97A H -0.5682 0.1508 1.6290 0.059 Uiso 1 1 calc R . .
H97B H -0.5241 0.0694 1.6703 0.059 Uiso 1 1 calc R . .
C98 C -0.5201(7) 0.0238(9) 1.5964(4) 0.043(3) Uani 1 1 d U . .
H98A H -0.5785 -0.0082 1.5889 0.051 Uiso 1 1 calc R . .
H98B H -0.5077 0.0568 1.5650 0.051 Uiso 1 1 calc R . .
O12 O -0.4564(5) -0.0514(5) 1.6125(3) 0.0388(17) Uani 1 1 d U . .
C99 C -0.4570(7) -0.1276(9) 1.5749(4) 0.050(3) Uani 1 1 d U . .
H99A H -0.4491 -0.0960 1.5423 0.060 Uiso 1 1 calc R . .
H99B H -0.5135 -0.1640 1.5698 0.060 Uiso 1 1 calc R . .
C100 C -0.3844(8) -0.2010(9) 1.5917(5) 0.055(3) Uani 1 1 d U . .
H10A H -0.3894 -0.2276 1.6258 0.065 Uiso 1 1 calc R . .
H10B H -0.3883 -0.2592 1.5679 0.065 Uiso 1 1 calc R . .
O13 O -0.3032(5) -0.1509(6) 1.5933(3) 0.0467(19) Uani 1 1 d U . .
C101 C -0.2324(8) -0.2175(10) 1.6052(5) 0.065(3) Uani 1 1 d U . .
H10C H -0.2390 -0.2757 1.5813 0.078 Uiso 1 1 calc R . .
H10D H -0.2305 -0.2444 1.6399 0.078 Uiso 1 1 calc R . .
C102 C -0.1494(8) -0.1609(11) 1.6016(5) 0.059(3) Uani 1 1 d U . .
H10E H -0.0993 -0.2084 1.6070 0.071 Uiso 1 1 calc R . .
H10F H -0.1528 -0.1300 1.5675 0.071 Uiso 1 1 calc R . .
O14 O -0.1383(5) -0.0837(6) 1.6393(3) 0.0492(19) Uani 1 1 d U . .
C103 C -0.0645(8) -0.0201(10) 1.6371(5) 0.060(3) Uani 1 1 d U . .
H10G H -0.0722 0.0176 1.6046 0.072 Uiso 1 1 calc R . .
H10H H -0.0111 -0.0621 1.6395 0.072 Uiso 1 1 calc R . .
C104 C -0.0567(8) 0.0521(10) 1.6799(5) 0.064(3) Uani 1 1 d U . .
H10I H -0.0561 0.0146 1.7121 0.077 Uiso 1 1 calc R . .
H10J H -0.0017 0.0912 1.6823 0.077 Uiso 1 1 calc R . .
O15 O -0.1359(5) -0.2499(6) 1.1673(3) 0.0491(19) Uani 1 1 d U B .
C105 C -0.1490(9) -0.3390(10) 1.1948(5) 0.065(3) Uani 1 1 d U . .
H10K H -0.1451 -0.3223 1.2312 0.078 Uiso 1 1 calc R B .
H10L H -0.1031 -0.3897 1.1913 0.078 Uiso 1 1 calc R . .
C106 C -0.2340(9) -0.3813(10) 1.1757(5) 0.072(3) Uani 1 1 d U B .
H10M H -0.2385 -0.3959 1.1390 0.087 Uiso 1 1 calc R . .
H10N H -0.2421 -0.4461 1.1934 0.087 Uiso 1 1 calc R . .
O16 O -0.2998(6) -0.3107(7) 1.1837(3) 0.058(2) Uani 1 1 d DU B .
C107 C -0.3749(13) -0.3718(16) 1.1766(9) 0.054(4) Uani 0.634(9) 1 d PU B 1
H10O H -0.3745 -0.4219 1.2043 0.065 Uiso 0.634(9) 1 calc PR B 1
H10P H -0.3827 -0.4078 1.1436 0.065 Uiso 0.634(9) 1 calc PR B 1
C108 C -0.4425(16) -0.2908(17) 1.1778(9) 0.058(4) Uani 0.634(9) 1 d PU B 1
H10Q H -0.5011 -0.3224 1.1736 0.069 Uiso 0.634(9) 1 calc PR B 1
H10R H -0.4321 -0.2557 1.2110 0.069 Uiso 0.634(9) 1 calc PR B 1
O17 O -0.4391(8) -0.2200(11) 1.1389(5) 0.052(3) Uani 0.634(9) 1 d PU B 1
C109 C -0.5112(13) -0.1557(17) 1.1312(8) 0.052(4) Uani 0.634(9) 1 d PDU B 1
H10S H -0.5146 -0.1155 1.1622 0.062 Uiso 0.634(9) 1 calc PR B 1
H10T H -0.5655 -0.1958 1.1226 0.062 Uiso 0.634(9) 1 calc PR B 1
C110 C -0.4996(13) -0.0859(18) 1.0879(8) 0.050(4) Uani 0.634(9) 1 d PDU B 1
H11B H -0.4931 -0.1269 1.0576 0.060 Uiso 0.634(9) 1 calc PR B 1
H11C H -0.5516 -0.0419 1.0792 0.060 Uiso 0.634(9) 1 calc PR B 1
O18 O -0.4245(10) -0.0246(11) 1.1021(5) 0.047(3) Uani 0.634(9) 1 d PU B 1
C111 C -0.4064(13) 0.0432(16) 1.0622(7) 0.048(4) Uani 0.634(9) 1 d PU B 1
H11D H -0.4574 0.0875 1.0510 0.058 Uiso 0.634(9) 1 calc PR B 1
H11E H -0.3946 0.0029 1.0327 0.058 Uiso 0.634(9) 1 calc PR B 1
C112 C -0.3307(15) 0.105(2) 1.0817(10) 0.054(5) Uani 0.634(9) 1 d PU B 1
H11F H -0.3221 0.1573 1.0561 0.065 Uiso 0.634(9) 1 calc PR B 1
H11G H -0.3413 0.1413 1.1126 0.065 Uiso 0.634(9) 1 calc PR B 1
O19 O -0.2571(9) 0.0475(10) 1.0928(5) 0.051(3) Uani 0.634(9) 1 d PU B 1
C113 C -0.1786(14) 0.0997(18) 1.1075(9) 0.054(3) Uani 0.634(9) 1 d PU B 1
H11H H -0.1802 0.1330 1.1406 0.064 Uiso 0.634(9) 1 calc PR B 1
H11I H -0.1738 0.1541 1.0824 0.064 Uiso 0.634(9) 1 calc PR B 1
C114 C -0.0945(8) 0.0300(9) 1.1124(4) 0.052(3) Uani 0.634(9) 1 d PU B 1
H11J H -0.0896 -0.0007 1.0792 0.062 Uiso 0.634(9) 1 calc PR B 1
H11K H -0.0416 0.0712 1.1238 0.062 Uiso 0.634(9) 1 calc PR B 1
C07A C -0.3999(13) -0.315(3) 1.1698(18) 0.063(7) Uiso 0.366(9) 1 d PDU B 2
H07A H -0.4137 -0.3251 1.1327 0.075 Uiso 0.366(9) 1 calc PR B 2
H07B H -0.4195 -0.3767 1.1858 0.075 Uiso 0.366(9) 1 calc PR B 2
C08A C -0.455(2) -0.230(3) 1.1824(14) 0.052(6) Uiso 0.366(9) 1 d PU B 2
H08A H -0.5167 -0.2491 1.1714 0.063 Uiso 0.366(9) 1 calc PR B 2
H08B H -0.4461 -0.2226 1.2197 0.063 Uiso 0.366(9) 1 calc PR B 2
O17A O -0.4422(12) -0.1293(14) 1.1611(7) 0.041(5) Uiso 0.366(9) 1 d PU B 2
C09A C -0.494(2) -0.114(3) 1.1111(15) 0.043(6) Uiso 0.366(9) 1 d PU B 2
H09A H -0.5567 -0.1196 1.1128 0.051 Uiso 0.366(9) 1 calc PR B 2
H09B H -0.4786 -0.1665 1.0871 0.051 Uiso 0.366(9) 1 calc PR B 2
C10A C -0.471(2) -0.010(3) 1.0946(15) 0.044(6) Uiso 0.366(9) 1 d PU B 2
H10U H -0.5080 0.0061 1.0616 0.053 Uiso 0.366(9) 1 calc PR B 2
H10V H -0.4855 0.0407 1.1197 0.053 Uiso 0.366(9) 1 calc PR B 2
O18A O -0.3815(14) 0.0005(16) 1.0897(9) 0.035(5) Uiso 0.366(9) 1 d PU B 2
C11A C -0.362(2) 0.100(4) 1.0716(17) 0.043(6) Uiso 0.366(9) 1 d PU B 2
H11L H -0.3814 0.1534 1.0935 0.052 Uiso 0.366(9) 1 calc PR B 2
H11M H -0.3932 0.1101 1.0366 0.052 Uiso 0.366(9) 1 calc PR B 2
C12A C -0.262(2) 0.106(3) 1.0729(11) 0.039(5) Uiso 0.366(9) 1 d PU B 2
H12B H -0.2429 0.0484 1.0539 0.047 Uiso 0.366(9) 1 calc PR B 2
H12C H -0.2480 0.1703 1.0564 0.047 Uiso 0.366(9) 1 calc PR B 2
O19A O -0.2186(13) 0.1040(17) 1.1241(8) 0.037(5) Uiso 0.366(9) 1 d PU B 2
C13A C -0.126(2) 0.116(2) 1.1274(12) 0.038(6) Uiso 0.366(9) 1 d PU B 2
H13B H -0.1135 0.1729 1.1055 0.046 Uiso 0.366(9) 1 calc PR B 2
H13C H -0.0997 0.1312 1.1627 0.046 Uiso 0.366(9) 1 calc PR B 2
C14A C -0.0945(8) 0.0300(9) 1.1124(4) 0.052(3) Uani 0.366(9) 1 d PU B 2
H14A H -0.0324 0.0394 1.1093 0.062 Uiso 0.366(9) 1 calc PR B 2
H14B H -0.1267 0.0103 1.0788 0.062 Uiso 0.366(9) 1 calc PR B 2
O20 O -0.1027(5) -0.0473(6) 1.1482(3) 0.0443(18) Uani 1 1 d U B .
C115 C -0.0399(7) -0.1246(9) 1.1474(4) 0.048(3) Uani 1 1 d U . .
H11N H 0.0194 -0.0953 1.1561 0.057 Uiso 1 1 calc R B .
H11O H -0.0456 -0.1541 1.1129 0.057 Uiso 1 1 calc R . .
C116 C -0.0523(7) -0.2050(9) 1.1841(4) 0.054(3) Uani 1 1 d U B .
H11P H -0.0059 -0.2571 1.1856 0.064 Uiso 1 1 calc R . .
H11Q H -0.0501 -0.1754 1.2184 0.064 Uiso 1 1 calc R . .

loop_
_atom_site_aniso_label
_atom_site_aniso_U_11
_atom_site_aniso_U_22
_atom_site_aniso_U_33
_atom_site_aniso_U_23
_atom_site_aniso_U_13
_atom_site_aniso_U_12
Fe1 0.0237(8) 0.0267(8) 0.0309(9) 0.0004(8) 0.0024(7) -0.0031(7)
K1 0.0395(16) 0.0635(18) 0.0338(15) 0.0059(14) 0.0093(12) 0.0135(13)
Fe2 0.0253(9) 0.0255(8) 0.0258(9) 0.0001(8) 0.0027(7) -0.0014(7)
K2 0.0343(14) 0.0414(14) 0.0310(14) -0.0002(12) 0.0053(12) 0.0070(12)
C1 0.048(7) 0.023(5) 0.036(5) -0.002(5) 0.001(5) -0.006(5)
C2 0.042(7) 0.030(6) 0.036(6) 0.004(5) 0.000(5) 0.014(5)
C3 0.040(7) 0.029(6) 0.044(6) 0.015(5) 0.009(6) -0.002(5)
C4 0.050(7) 0.025(6) 0.052(6) 0.004(5) -0.009(6) -0.016(5)
C5 0.036(7) 0.032(6) 0.036(6) 0.009(5) -0.003(5) -0.004(5)
C6 0.021(6) 0.026(5) 0.038(5) -0.001(4) 0.011(5) 0.011(4)
C7 0.019(5) 0.033(5) 0.039(6) 0.000(4) 0.000(5) -0.003(4)
C8 0.022(5) 0.047(7) 0.053(7) 0.002(6) 0.013(5) 0.001(5)
N1 0.022(4) 0.025(4) 0.028(5) 0.000(3) 0.000(3) -0.004(3)
O1 0.023(4) 0.032(4) 0.032(4) -0.001(3) 0.004(3) -0.001(3)
C9 0.018(5) 0.035(5) 0.020(6) 0.000(4) 0.006(4) -0.005(4)
C10 0.016(5) 0.034(5) 0.032(6) 0.002(5) 0.005(4) 0.003(4)
C11 0.024(6) 0.042(5) 0.033(6) -0.005(5) -0.001(4) -0.003(5)
C12 0.024(6) 0.044(6) 0.029(6) 0.005(5) 0.004(5) 0.004(4)
C13 0.034(6) 0.039(6) 0.018(6) 0.001(5) 0.002(4) 0.006(5)
N2 0.020(4) 0.028(4) 0.019(4) 0.010(3) 0.004(3) 0.000(3)
C14 0.025(5) 0.026(5) 0.038(7) 0.009(5) 0.002(4) -0.002(4)
O2 0.028(4) 0.034(4) 0.044(5) -0.006(4) 0.008(3) 0.000(3)
C15 0.019(6) 0.030(5) 0.035(6) 0.007(5) 0.006(4) -0.005(4)
N3 0.016(4) 0.031(4) 0.039(5) -0.007(4) 0.003(3) -0.010(3)
C16 0.026(6) 0.037(6) 0.048(6) -0.007(5) 0.001(4) -0.009(5)
C17 0.043(7) 0.036(6) 0.052(8) -0.019(5) 0.016(6) -0.012(5)
C18 0.042(6) 0.034(6) 0.035(5) -0.001(5) 0.002(4) -0.010(5)
C19 0.041(7) 0.069(8) 0.046(5) 0.010(6) -0.003(5) -0.016(5)
C20 0.049(7) 0.085(10) 0.037(5) 0.024(6) 0.005(5) -0.030(6)
C21 0.049(7) 0.081(10) 0.046(6) -0.007(7) 0.011(5) -0.038(6)
C22 0.049(7) 0.040(7) 0.044(6) 0.001(6) 0.013(5) -0.017(5)
C23 0.053(7) 0.025(6) 0.032(5) 0.002(5) 0.003(5) -0.005(5)
C24 0.050(7) 0.044(5) 0.030(7) 0.000(6) 0.014(5) -0.012(5)
C25 0.045(7) 0.044(5) 0.042(7) -0.011(6) 0.003(5) 0.007(6)
C26 0.051(6) 0.028(5) 0.053(6) 0.005(5) -0.002(5) -0.011(4)
C27 0.040(7) 0.056(6) 0.055(8) 0.006(7) 0.010(6) -0.011(6)
C28 0.037(6) 0.042(5) 0.047(7) 0.004(6) 0.013(5) 0.007(5)
C29 0.038(7) 0.037(5) 0.028(6) -0.005(5) -0.003(5) -0.008(4)
C30 0.042(6) 0.043(5) 0.023(5) 0.001(5) 0.010(4) -0.005(5)
C31 0.037(7) 0.037(6) 0.042(7) -0.006(6) -0.004(5) -0.001(5)
N4 0.022(4) 0.033(5) 0.027(4) -0.002(4) 0.004(3) 0.000(4)
O3 0.025(4) 0.037(4) 0.058(5) 0.005(4) 0.020(4) -0.004(3)
C32 0.016(5) 0.021(5) 0.051(6) -0.002(5) 0.005(4) 0.002(4)
C33 0.023(4) 0.025(6) 0.040(5) -0.003(5) 0.008(3) 0.003(5)
C34 0.018(4) 0.049(7) 0.058(6) 0.004(6) -0.002(4) -0.004(5)
C35 0.027(5) 0.038(7) 0.049(6) -0.009(5) -0.011(4) -0.004(5)
C36 0.034(5) 0.038(6) 0.039(6) 0.002(5) -0.016(4) -0.007(5)
N5 0.014(3) 0.027(5) 0.027(4) -0.009(4) -0.006(3) -0.007(3)
C37 0.024(4) 0.022(5) 0.034(5) 0.000(5) -0.003(4) -0.006(5)
O4 0.053(5) 0.042(4) 0.024(3) 0.006(3) 0.007(3) -0.001(4)
C38 0.034(5) 0.016(5) 0.031(5) -0.003(5) 0.001(4) -0.003(5)
N6 0.026(4) 0.043(5) 0.024(4) 0.001(4) 0.004(3) -0.001(4)
C39 0.028(5) 0.043(6) 0.036(6) -0.004(5) 0.007(4) 0.002(5)
C40 0.046(6) 0.047(5) 0.060(6) -0.015(5) 0.018(5) -0.006(4)
C41 0.025(5) 0.028(5) 0.032(6) 0.009(4) 0.010(4) -0.005(4)
C42 0.036(6) 0.024(5) 0.032(6) -0.004(5) 0.012(4) 0.002(4)
C43 0.028(6) 0.056(6) 0.036(7) 0.000(6) 0.005(5) 0.004(5)
C44 0.031(6) 0.052(7) 0.040(7) -0.017(6) 0.010(5) -0.016(5)
C45 0.044(6) 0.031(6) 0.047(7) -0.009(5) 0.020(5) -0.015(5)
C46 0.036(6) 0.031(5) 0.028(6) 0.011(4) 0.010(4) 0.008(4)
C47 0.030(6) 0.019(5) 0.021(5) 0.004(4) -0.004(5) -0.012(4)
C48 0.060(8) 0.023(5) 0.028(6) -0.003(4) 0.004(6) -0.009(5)
C49 0.059(7) 0.022(5) 0.039(6) -0.005(5) 0.003(6) -0.003(5)
C50 0.042(6) 0.022(5) 0.034(5) 0.010(5) -0.012(5) 0.001(5)
C51 0.019(6) 0.036(5) 0.032(6) -0.001(4) -0.016(5) 0.001(5)
C52 0.017(5) 0.022(4) 0.030(5) 0.003(4) 0.000(4) 0.009(4)
C53 0.023(5) 0.027(5) 0.030(6) -0.001(4) 0.004(4) 0.000(4)
C54 0.039(6) 0.032(6) 0.048(7) 0.002(6) 0.022(5) 0.006(5)
N7 0.022(4) 0.025(4) 0.026(5) -0.001(3) 0.007(3) -0.001(3)
O5 0.028(4) 0.034(4) 0.031(4) 0.006(4) 0.001(3) 0.006(4)
C55 0.031(6) 0.028(5) 0.022(6) -0.001(4) 0.009(4) -0.001(4)
C56 0.022(5) 0.026(4) 0.023(6) -0.009(4) 0.002(4) 0.010(4)
C57 0.029(6) 0.029(5) 0.031(6) 0.004(5) 0.004(4) 0.005(4)
C58 0.023(6) 0.039(5) 0.042(7) -0.001(5) -0.003(5) 0.006(5)
C59 0.014(5) 0.034(5) 0.041(7) -0.004(5) 0.012(4) -0.004(4)
N8 0.012(4) 0.034(4) 0.022(4) -0.004(4) -0.001(3) -0.001(3)
C60 0.021(5) 0.027(4) 0.017(5) -0.002(4) 0.012(4) -0.002(4)
O6 0.037(4) 0.024(3) 0.035(4) 0.000(3) 0.012(3) -0.007(3)
C61 0.033(6) 0.037(5) 0.026(6) 0.001(5) 0.008(4) -0.014(4)
N9 0.027(4) 0.016(4) 0.028(5) 0.004(3) -0.004(3) -0.004(3)
C62 0.036(5) 0.022(5) 0.030(5) 0.001(4) 0.011(4) 0.010(4)
C63 0.036(5) 0.032(6) 0.034(6) 0.005(5) 0.016(5) 0.012(5)
C64 0.025(5) 0.015(5) 0.032(5) -0.001(4) 0.012(4) 0.007(4)
C65 0.032(6) 0.024(5) 0.037(5) -0.002(5) 0.006(5) 0.005(4)
C66 0.053(7) 0.044(7) 0.036(6) -0.008(6) 0.006(5) 0.001(5)
C67 0.056(7) 0.049(8) 0.034(6) 0.003(5) 0.022(5) 0.015(5)
C68 0.046(7) 0.018(6) 0.054(6) 0.007(5) 0.026(5) 0.005(5)
C69 0.030(6) 0.034(7) 0.039(5) -0.001(6) 0.005(5) -0.004(5)
C75 0.019(5) 0.041(5) 0.033(6) 0.005(5) 0.008(4) 0.005(4)
C70 0.033(6) 0.036(6) 0.028(7) 0.000(6) 0.005(5) -0.002(5)
C71 0.044(6) 0.048(6) 0.042(7) 0.004(6) 0.001(5) 0.008(5)
C72 0.046(7) 0.048(6) 0.047(7) 0.010(6) 0.012(5) 0.005(6)
C73 0.048(7) 0.048(6) 0.052(7) 0.006(6) 0.018(6) 0.001(5)
C74 0.029(9) 0.045(7) 0.063(13) 0.003(9) 0.005(8) -0.006(6)
C76 0.021(4) 0.040(6) 0.038(6) 0.007(5) 0.009(4) 0.005(4)
C77 0.035(15) 0.045(18) 0.053(16) 0.017(17) 0.019(13) -0.005(14)
C75A 0.019(5) 0.041(5) 0.033(6) 0.005(5) 0.008(4) 0.005(4)
C76A 0.021(4) 0.040(6) 0.038(6) 0.007(5) 0.009(4) 0.005(4)
C77A 0.05(2) 0.04(2) 0.027(16) 0.000(15) 0.013(13) 0.00(2)
N10 0.019(3) 0.030(4) 0.029(4) 0.002(3) 0.002(3) 0.002(3)
O7 0.033(4) 0.039(4) 0.033(4) -0.002(3) 0.002(3) 0.000(3)
C78 0.031(4) 0.025(6) 0.032(5) -0.002(5) 0.003(4) 0.002(5)
C79 0.028(4) 0.019(5) 0.022(5) 0.007(4) -0.004(4) 0.001(4)
C80 0.035(5) 0.031(6) 0.028(6) -0.001(5) 0.003(4) -0.005(5)
C81 0.024(5) 0.026(6) 0.043(6) -0.009(5) -0.010(4) -0.003(5)
C82 0.015(3) 0.025(4) 0.030(3) 0.002(3) 0.002(2) -0.001(3)
N11 0.015(3) 0.025(4) 0.030(3) 0.002(3) 0.002(2) -0.001(3)
C83 0.027(5) 0.014(5) 0.031(5) 0.001(4) 0.002(4) -0.007(4)
O8 0.027(4) 0.048(5) 0.033(4) 0.007(4) 0.015(3) 0.000(4)
C84 0.021(4) 0.023(5) 0.030(5) 0.005(4) 0.002(4) -0.001(4)
N12 0.015(4) 0.020(4) 0.034(4) 0.001(3) 0.004(3) -0.001(3)
C85 0.027(6) 0.033(5) 0.025(5) 0.000(4) -0.007(4) 0.010(5)
C86 0.055(7) 0.033(5) 0.033(5) -0.007(5) 0.007(5) -0.004(6)
C87 0.021(6) 0.030(4) 0.041(7) -0.004(5) 0.008(5) 0.002(4)
C88 0.029(6) 0.036(5) 0.028(6) -0.003(5) 0.015(5) -0.006(4)
C89 0.062(8) 0.028(5) 0.028(6) -0.003(5) 0.009(5) -0.009(6)
C90 0.054(7) 0.028(5) 0.031(6) -0.007(5) -0.006(5) 0.014(5)
C91 0.038(7) 0.043(6) 0.047(7) -0.016(6) 0.006(5) 0.001(5)
C92 0.028(6) 0.035(5) 0.037(7) -0.013(5) 0.009(5) -0.007(5)
O9 0.029(4) 0.081(5) 0.043(5) -0.012(4) 0.007(4) -0.004(3)
C93 0.056(5) 0.086(6) 0.072(7) -0.020(5) 0.009(5) -0.013(4)
C94 0.066(7) 0.059(7) 0.061(9) -0.024(7) 0.026(7) -0.024(5)
O10 0.047(4) 0.039(4) 0.054(5) -0.005(4) 0.013(4) -0.004(3)
C95 0.079(7) 0.034(6) 0.047(8) -0.007(6) 0.005(7) 0.008(5)
C96 0.055(6) 0.042(7) 0.075(9) -0.014(6) 0.000(7) 0.018(5)
O11 0.038(4) 0.036(4) 0.048(5) 0.001(3) 0.004(4) 0.004(3)
C97 0.044(6) 0.045(6) 0.059(8) 0.004(6) 0.010(6) 0.003(5)
C98 0.034(6) 0.049(6) 0.043(7) 0.005(5) 0.000(5) -0.004(5)
O12 0.038(4) 0.033(4) 0.044(5) 0.008(3) 0.001(3) -0.004(3)
C99 0.038(6) 0.053(7) 0.061(8) -0.010(6) 0.017(6) -0.013(5)
C100 0.058(6) 0.034(6) 0.077(9) -0.009(6) 0.026(7) -0.005(5)
O13 0.042(4) 0.041(4) 0.058(5) -0.005(4) 0.011(4) 0.004(3)
C101 0.059(6) 0.063(7) 0.079(10) -0.003(7) 0.027(7) 0.019(5)
C102 0.049(6) 0.076(8) 0.053(8) -0.009(6) 0.012(6) 0.020(5)
O14 0.046(4) 0.066(5) 0.038(4) 0.001(4) 0.017(4) 0.017(3)
C103 0.046(5) 0.075(6) 0.057(6) 0.002(5) 0.005(5) 0.010(4)
C104 0.041(5) 0.089(6) 0.059(6) -0.006(5) -0.002(5) 0.005(4)
O15 0.054(4) 0.043(4) 0.051(5) 0.010(4) 0.010(4) 0.015(3)
C105 0.076(5) 0.059(5) 0.060(6) 0.014(5) 0.015(5) 0.012(4)
C106 0.089(6) 0.064(5) 0.067(7) 0.004(5) 0.023(5) -0.009(4)
O16 0.065(4) 0.063(4) 0.047(5) -0.003(4) 0.012(4) -0.024(4)
C107 0.066(8) 0.055(8) 0.042(11) -0.011(9) 0.015(10) -0.010(6)
C108 0.054(6) 0.054(7) 0.061(7) -0.005(6) 0.003(6) -0.005(5)
O17 0.044(5) 0.063(7) 0.048(8) -0.011(5) 0.000(6) -0.004(4)
C109 0.047(6) 0.060(7) 0.048(8) -0.016(6) 0.002(6) 0.001(5)
C110 0.037(8) 0.066(11) 0.047(10) -0.012(7) 0.004(7) 0.011(7)
O18 0.043(5) 0.058(6) 0.040(5) -0.014(5) 0.001(5) 0.011(4)
C111 0.052(6) 0.046(7) 0.044(6) -0.004(5) 0.000(5) 0.012(5)
C112 0.063(7) 0.051(9) 0.044(11) -0.005(8) -0.007(9) 0.004(6)
O19 0.058(5) 0.045(6) 0.050(7) 0.004(5) 0.008(6) 0.005(4)
C113 0.063(5) 0.049(5) 0.046(6) 0.005(5) 0.002(5) -0.003(4)
C114 0.068(6) 0.044(6) 0.045(7) -0.007(5) 0.014(5) -0.015(5)
C14A 0.068(6) 0.044(6) 0.045(7) -0.007(5) 0.014(5) -0.015(5)
O20 0.052(4) 0.043(4) 0.042(5) -0.003(3) 0.017(4) -0.001(3)
C115 0.032(6) 0.070(7) 0.041(7) -0.008(5) 0.005(5) 0.000(5)
C116 0.047(6) 0.066(7) 0.046(7) 0.006(6) 0.000(6) 0.023(5)

loop_
_atom_type_symbol
_atom_type_description
_atom_type_scat_dispersion_real
_atom_type_scat_dispersion_imag
_atom_type_scat_source
C C 0.0033 0.0016 'International Tables Vol C Tables 4.2.6.8 and 6.1.1.4'
H H 0.0000 0.0000 'International Tables Vol C Tables 4.2.6.8 and 6.1.1.4'
N N 0.0061 0.0033 'International Tables Vol C Tables 4.2.6.8 and 6.1.1.4'
O O 0.0106 0.0060 'International Tables Vol C Tables 4.2.6.8 and 6.1.1.4'
K K 0.2009 0.2494 'International Tables Vol C Tables 4.2.6.8 and 6.1.1.4'
Fe Fe 0.3463 0.8444 'International Tables Vol C Tables 4.2.6.8 and 6.1.1.4'

loop_
_geom_angle_atom_site_label_1
_geom_angle_atom_site_label_2
_geom_angle_atom_site_label_3
_geom_angle
_geom_angle_site_symmetry_1
_geom_angle_site_symmetry_3
_geom_angle_publ_flag
N2 Fe1 N5 178.4(4) . . ?
N2 Fe1 N3 81.2(4) . . ?
N5 Fe1 N3 97.4(4) . . ?
N2 Fe1 N1 80.7(4) . . ?
N5 Fe1 N1 100.7(3) . . ?
N3 Fe1 N1 161.9(3) . . ?
N2 Fe1 N6 98.4(3) . . ?
N5 Fe1 N6 80.8(3) . . ?
N3 Fe1 N6 88.5(4) . . ?
N1 Fe1 N6 95.0(3) . . ?
N2 Fe1 N4 100.6(3) . . ?
N5 Fe1 N4 80.1(3) . . ?
N3 Fe1 N4 91.2(4) . . ?
N1 Fe1 N4 91.2(3) . . ?
N6 Fe1 N4 160.7(3) . . ?
O7 K1 O17A 90.4(4) . . ?
O7 K1 O19 108.8(3) . . ?
O17A K1 O19 104.7(5) . . ?
O7 K1 O18A 113.1(5) . . ?
O17A K1 O18A 62.3(6) . . ?
O19 K1 O18A 42.9(5) . . ?
O7 K1 O20 95.4(2) . . ?
O17A K1 O20 167.6(4) . . ?
O19 K1 O20 63.0(3) . . ?
O18A K1 O20 105.3(5) . . ?
O7 K1 O15 108.5(2) . . ?
O17A K1 O15 128.9(4) . . ?
O19 K1 O15 112.4(3) . . ?
O18A K1 O15 137.0(5) . . ?
O20 K1 O15 59.2(2) . . ?
O7 K1 O16 103.2(3) . . ?
O17A K1 O16 71.3(4) . . ?
O19 K1 O16 147.8(3) . . ?
O18A K1 O16 119.7(5) . . ?
O20 K1 O16 117.7(3) . . ?
O15 K1 O16 58.5(2) . . ?
O7 K1 O18 107.7(3) . . ?
O17A K1 O18 45.0(5) . . ?
O19 K1 O18 59.9(4) . . ?
O18A K1 O18 17.3(4) . . ?
O20 K1 O18 122.6(4) . . ?
O15 K1 O18 143.3(3) . . ?
O16 K1 O18 107.2(4) . . ?
O7 K1 O17 110.5(3) . . ?
O17A K1 O17 26.0(5) . . ?
O19 K1 O17 111.4(4) . . ?
O18A K1 O17 70.4(5) . . ?
O20 K1 O17 153.5(3) . . ?
O15 K1 O17 105.2(3) . . ?
O16 K1 O17 52.0(3) . . ?
O18 K1 O17 55.6(4) . . ?
O7 K1 O19A 87.4(4) . . ?
O17A K1 O19A 114.8(6) . . ?
O19 K1 O19A 23.2(4) . . ?
O18A K1 O19A 59.3(6) . . ?
O20 K1 O19A 54.7(4) . . ?
O15 K1 O19A 113.1(4) . . ?
O16 K1 O19A 167.9(5) . . ?
O18 K1 O19A 74.2(5) . . ?
O17 K1 O19A 129.6(5) . . ?
O7 K1 C08A 90.9(6) . . ?
O17A K1 C08A 23.7(7) . . ?
O19 K1 C08A 126.6(7) . . ?
O18A K1 C08A 83.8(8) . . ?
O20 K1 C08A 165.8(6) . . ?
O15 K1 C08A 106.7(6) . . ?
O16 K1 C08A 48.3(6) . . ?
O18 K1 C08A 66.9(7) . . ?
O17 K1 C08A 20.7(6) . . ?
O19A K1 C08A 138.5(7) . . ?
O7 K1 C113 95.5(4) . . ?
O17A K1 C113 124.3(5) . . ?
O19 K1 C113 22.7(4) . . ?
O18A K1 C113 64.6(6) . . ?
O20 K1 C113 44.2(4) . . ?
O15 K1 C113 101.2(4) . . ?
O16 K1 C113 155.7(4) . . ?
O18 K1 C113 81.0(5) . . ?
O17 K1 C113 134.1(5) . . ?
O19A K1 C113 12.7(5) . . ?
C08A K1 C113 147.7(7) . . ?
N11 Fe2 N8 173.6(4) . . ?
N11 Fe2 N10 81.0(3) . . ?
N8 Fe2 N10 99.3(3) . . ?
N11 Fe2 N12 82.0(3) . . ?
N8 Fe2 N12 98.2(3) . . ?
N10 Fe2 N12 162.1(3) . . ?
N11 Fe2 N7 92.5(4) . . ?
N8 Fe2 N7 81.2(4) . . ?
N10 Fe2 N7 94.1(3) . . ?
N12 Fe2 N7 92.3(3) . . ?
N11 Fe2 N9 106.0(3) . . ?
N8 Fe2 N9 80.4(4) . . ?
N10 Fe2 N9 88.9(4) . . ?
N12 Fe2 N9 90.2(3) . . ?
N7 Fe2 N9 161.6(3) . . ?
O4 K2 O13 107.1(3) . . ?
O4 K2 O10 93.9(3) . . ?
O13 K2 O10 158.9(3) . . ?
O4 K2 O12 102.9(2) . . ?
O13 K2 O12 60.7(2) . . ?
O10 K2 O12 116.5(2) . . ?
O4 K2 O9 97.6(2) . . ?
O13 K2 O9 115.0(2) . . ?
O10 K2 O9 59.2(2) . . ?
O12 K2 O9 159.4(2) . . ?
O4 K2 O14 94.0(2) . . ?
O13 K2 O14 59.8(2) . . ?
O10 K2 O14 118.6(3) . . ?
O12 K2 O14 120.6(2) . . ?
O9 K2 O14 59.4(2) . . ?
O4 K2 O11 108.1(2) . . ?
O13 K2 O11 114.7(2) . . ?
O10 K2 O11 57.7(2) . . ?
O12 K2 O11 58.9(2) . . ?
O9 K2 O11 112.5(2) . . ?
O14 K2 O11 157.7(2) . . ?
C6 C1 C2 121.0(10) . . ?
C6 C1 H1A 119.5 . . ?
C2 C1 H1A 119.5 . . ?
C3 C2 C1 117.8(11) . . ?
C3 C2 H2A 121.1 . . ?
C1 C2 H2A 121.1 . . ?
C4 C3 C2 121.8(11) . . ?
C4 C3 H3A 119.1 . . ?
C2 C3 H3A 119.1 . . ?
C3 C4 C5 120.1(11) . . ?
C3 C4 H4A 119.9 . . ?
C5 C4 H4A 119.9 . . ?
C4 C5 C6 119.4(11) . . ?
C4 C5 H5A 120.3 . . ?
C6 C5 H5A 120.3 . . ?
C1 C6 C5 119.8(10) . . ?
C1 C6 C7 120.7(10) . . ?
C5 C6 C7 119.5(10) . . ?
N1 C7 C8 113.9(8) . . ?
N1 C7 C6 111.6(8) . . ?
C8 C7 C6 112.7(8) . . ?
N1 C7 H7A 106.0 . . ?
C8 C7 H7A 106.0 . . ?
C6 C7 H7A 106.0 . . ?
C7 C8 H8A 109.5 . . ?
C7 C8 H8B 109.5 . . ?
H8A C8 H8B 109.5 . . ?
C7 C8 H8C 109.5 . . ?
H8A C8 H8C 109.5 . . ?
H8B C8 H8C 109.5 . . ?
C9 N1 C7 112.7(8) . . ?
C9 N1 Fe1 113.2(7) . . ?
C7 N1 Fe1 134.2(6) . . ?
O1 C9 N1 125.2(9) . . ?
O1 C9 C10 121.7(9) . . ?
N1 C9 C10 112.9(9) . . ?
N2 C10 C11 120.0(10) . . ?
N2 C10 C9 113.7(9) . . ?
C11 C10 C9 126.2(10) . . ?
C12 C11 C10 119.2(10) . . ?
C12 C11 H11A 120.4 . . ?
C10 C11 H11A 120.4 . . ?
C11 C12 C13 120.0(10) . . ?
C11 C12 H12A 120.0 . . ?
C13 C12 H12A 120.0 . . ?
C14 C13 C12 118.6(10) . . ?
C14 C13 H13A 120.7 . . ?
C12 C13 H13A 120.7 . . ?
C10 N2 C14 121.9(9) . . ?
C10 N2 Fe1 119.4(7) . . ?
C14 N2 Fe1 118.4(7) . . ?
N2 C14 C13 120.2(10) . . ?
N2 C14 C15 112.2(9) . . ?
C13 C14 C15 127.5(10) . . ?
O2 C15 N3 128.4(10) . . ?
O2 C15 C14 119.4(9) . . ?
N3 C15 C14 112.2(9) . . ?
C15 N3 C16 121.6(9) . . ?
C15 N3 Fe1 115.1(7) . . ?
C16 N3 Fe1 122.9(6) . . ?
N3 C16 C18 116.5(9) . . ?
N3 C16 C17 112.3(9) . . ?
C18 C16 C17 111.2(9) . . ?
N3 C16 H16A 105.2 . . ?
C18 C16 H16A 105.2 . . ?
C17 C16 H16A 105.2 . . ?
C16 C17 H17A 109.5 . . ?
C16 C17 H17B 109.5 . . ?
H17A C17 H17B 109.5 . . ?
C16 C17 H17C 109.5 . . ?
H17A C17 H17C 109.5 . . ?
H17B C17 H17C 109.5 . . ?
C19 C18 C23 117.2(11) . . ?
C19 C18 C16 117.8(11) . . ?
C23 C18 C16 124.9(10) . . ?
C18 C19 C20 120.9(13) . . ?
C18 C19 H19A 119.6 . . ?
C20 C19 H19A 119.6 . . ?
C19 C20 C21 122.1(12) . . ?
C19 C20 H20A 118.9 . . ?
C21 C20 H20A 118.9 . . ?
C22 C21 C20 117.3(12) . . ?
C22 C21 H21A 121.4 . . ?
C20 C21 H21A 121.4 . . ?
C21 C22 C23 122.1(12) . . ?
C21 C22 H22A 119.0 . . ?
C23 C22 H22A 119.0 . . ?
C22 C23 C18 120.3(11) . . ?
C22 C23 H23A 119.8 . . ?
C18 C23 H23A 119.8 . . ?
C25 C24 C29 123.8(11) . . ?
C25 C24 H24A 118.1 . . ?
C29 C24 H24A 118.1 . . ?
C24 C25 C26 118.7(12) . . ?
C24 C25 H25A 120.6 . . ?
C26 C25 H25A 120.6 . . ?
C27 C26 C25 119.2(11) . . ?
C27 C26 H26A 120.4 . . ?
C25 C26 H26A 120.4 . . ?
C26 C27 C28 121.0(12) . . ?
C26 C27 H27A 119.5 . . ?
C28 C27 H27A 119.5 . . ?
C27 C28 C29 121.6(11) . . ?
C27 C28 H28A 119.2 . . ?
C29 C28 H28A 119.2 . . ?
C28 C29 C24 115.5(11) . . ?
C28 C29 C30 121.3(11) . . ?
C24 C29 C30 122.9(11) . . ?
C29 C30 C31 112.5(9) . . ?
C29 C30 N4 113.1(9) . . ?
C31 C30 N4 114.8(9) . . ?
C29 C30 H30A 105.1 . . ?
C31 C30 H30A 105.1 . . ?
N4 C30 H30A 105.1 . . ?
C30 C31 H31A 109.5 . . ?
C30 C31 H31B 109.5 . . ?
H31A C31 H31B 109.5 . . ?
C30 C31 H31C 109.5 . . ?
H31A C31 H31C 109.5 . . ?
H31B C31 H31C 109.5 . . ?
C32 N4 C30 111.0(9) . . ?
C32 N4 Fe1 113.6(7) . . ?
C30 N4 Fe1 135.2(6) . . ?
O3 C32 N4 127.2(10) . . ?
O3 C32 C33 120.6(9) . . ?
N4 C32 C33 112.2(9) . . ?
N5 C33 C34 120.9(10) . . ?
N5 C33 C32 113.9(9) . . ?
C34 C33 C32 125.1(10) . . ?
C33 C34 C35 119.0(10) . . ?
C33 C34 H34A 120.5 . . ?
C35 C34 H34A 120.5 . . ?
C34 C35 C36 120.8(10) . . ?
C34 C35 H35A 119.6 . . ?
C36 C35 H35A 119.6 . . ?
C37 C36 C35 115.7(11) . . ?
C37 C36 H36A 122.2 . . ?
C35 C36 H36A 122.2 . . ?
C33 N5 C37 120.2(8) . . ?
C33 N5 Fe1 120.0(7) . . ?
C37 N5 Fe1 119.7(7) . . ?
N5 C37 C36 123.4(10) . . ?
N5 C37 C38 113.2(8) . . ?
C36 C37 C38 123.4(10) . . ?
C38 O4 K2 173.3(7) . . ?
O4 C38 N6 130.4(10) . . ?
O4 C38 C37 119.0(9) . . ?
N6 C38 C37 110.4(9) . . ?
C38 N6 C39 111.6(9) . . ?
C38 N6 Fe1 115.8(7) . . ?
C39 N6 Fe1 132.4(7) . . ?
N6 C39 C41 114.5(9) . . ?
N6 C39 C40 110.6(9) . . ?
C41 C39 C40 117.2(9) . . ?
N6 C39 H39A 104.3 . . ?
C41 C39 H39A 104.3 . . ?
C40 C39 H39A 104.3 . . ?
C39 C40 H40A 109.5 . . ?
C39 C40 H40B 109.5 . . ?
H40A C40 H40B 109.5 . . ?
C39 C40 H40C 109.5 . . ?
H40A C40 H40C 109.5 . . ?
H40B C40 H40C 109.5 . . ?
C42 C41 C46 117.3(10) . . ?
C42 C41 C39 121.6(9) . . ?
C46 C41 C39 120.9(10) . . ?
C41 C42 C43 121.4(10) . . ?
C41 C42 H42A 119.3 . . ?
C43 C42 H42A 119.3 . . ?
C44 C43 C42 119.8(10) . . ?
C44 C43 H43A 120.1 . . ?
C42 C43 H43A 120.1 . . ?
C45 C44 C43 119.1(11) . . ?
C45 C44 H44A 120.4 . . ?
C43 C44 H44A 120.4 . . ?
C44 C45 C46 121.6(10) . . ?
C44 C45 H45A 119.2 . . ?
C46 C45 H45A 119.2 . . ?
C45 C46 C41 120.7(10) . . ?
C45 C46 H46A 119.7 . . ?
C41 C46 H46A 119.7 . . ?
C48 C47 C52 120.5(10) . . ?
C48 C47 H47A 119.8 . . ?
C52 C47 H47A 119.8 . . ?
C49 C48 C47 121.2(11) . . ?
C49 C48 H48A 119.4 . . ?
C47 C48 H48A 119.4 . . ?
C48 C49 C50 119.8(11) . . ?
C48 C49 H49A 120.1 . . ?
C50 C49 H49A 120.1 . . ?
C51 C50 C49 119.0(10) . . ?
C51 C50 H50A 120.5 . . ?
C49 C50 H50A 120.5 . . ?
C52 C51 C50 121.3(10) . . ?
C52 C51 H51A 119.4 . . ?
C50 C51 H51A 119.4 . . ?
C51 C52 C47 118.1(10) . . ?
C51 C52 C53 122.0(9) . . ?
C47 C52 C53 119.7(9) . . ?
N7 C53 C52 114.1(8) . . ?
N7 C53 C54 112.1(8) . . ?
C52 C53 C54 114.5(8) . . ?
N7 C53 H53A 105.0 . . ?
C52 C53 H53A 105.0 . . ?
C54 C53 H53A 105.0 . . ?
C53 C54 H54A 109.5 . . ?
C53 C54 H54B 109.5 . . ?
H54A C54 H54B 109.5 . . ?
C53 C54 H54C 109.5 . . ?
H54A C54 H54C 109.5 . . ?
H54B C54 H54C 109.5 . . ?
C55 N7 C53 116.6(8) . . ?
C55 N7 Fe2 115.3(7) . . ?
C53 N7 Fe2 127.7(6) . . ?
O5 C55 N7 128.7(10) . . ?
O5 C55 C56 117.9(9) . . ?
N7 C55 C56 113.4(9) . . ?
N8 C56 C57 121.1(10) . . ?
N8 C56 C55 110.6(8) . . ?
C57 C56 C55 128.2(10) . . ?
C58 C57 C56 118.1(10) . . ?
C58 C57 H57A 121.0 . . ?
C56 C57 H57A 121.0 . . ?
C57 C58 C59 122.2(9) . . ?
C57 C58 H58A 118.9 . . ?
C59 C58 H58A 118.9 . . ?
C58 C59 C60 117.6(10) . . ?
C58 C59 H59A 121.2 . . ?
C60 C59 H59A 121.2 . . ?
C60 N8 C56 121.6(8) . . ?
C60 N8 Fe2 118.7(7) . . ?
C56 N8 Fe2 119.5(7) . . ?
N8 C60 C59 119.3(9) . . ?
N8 C60 C61 113.5(9) . . ?
C59 C60 C61 127.1(9) . . ?
O6 C61 N9 127.2(10) . . ?
O6 C61 C60 120.7(9) . . ?
N9 C61 C60 112.1(9) . . ?
C61 N9 C62 115.0(8) . . ?
C61 N9 Fe2 115.2(7) . . ?
C62 N9 Fe2 129.7(6) . . ?
N9 C62 C63 115.1(8) . . ?
N9 C62 C64 111.9(7) . . ?
C63 C62 C64 113.0(8) . . ?
N9 C62 H62A 105.3 . . ?
C63 C62 H62A 105.3 . . ?
C64 C62 H62A 105.3 . . ?
C62 C63 H63A 109.5 . . ?
C62 C63 H63B 109.5 . . ?
H63A C63 H63B 109.5 . . ?
C62 C63 H63C 109.5 . . ?
H63A C63 H63C 109.5 . . ?
H63B C63 H63C 109.5 . . ?
C69 C64 C65 117.4(10) . . ?
C69 C64 C62 120.5(9) . . ?
C65 C64 C62 122.0(9) . . ?
C66 C65 C64 120.6(10) . . ?
C66 C65 H65A 119.7 . . ?
C64 C65 H65A 119.7 . . ?
C65 C66 C67 120.3(11) . . ?
C65 C66 H66A 119.9 . . ?
C67 C66 H66A 119.9 . . ?
C68 C67 C66 118.7(11) . . ?
C68 C67 H67A 120.7 . . ?
C66 C67 H67A 120.7 . . ?
C69 C68 C67 121.0(11) . . ?
C69 C68 H68A 119.5 . . ?
C67 C68 H68A 119.5 . . ?
C68 C69 C64 121.7(10) . . ?
C68 C69 H69A 119.2 . . ?
C64 C69 H69A 119.2 . . ?
C70 C75 C74 117.1(18) . . ?
C70 C75 C76 120.6(19) . . ?
C74 C75 C76 122(2) . . ?
C75 C70 C71 121.6(19) . . ?
C75 C70 H70A 119.2 . . ?
C71 C70 H70A 119.2 . . ?
C72 C71 C70 121.6(19) . . ?
C72 C71 H71A 119.2 . . ?
C70 C71 H71A 119.2 . . ?
C71 C72 C73 118.3(19) . . ?
C71 C72 H72A 120.9 . . ?
C73 C72 H72A 120.9 . . ?
C74 C73 C72 120(2) . . ?
C74 C73 H73A 120.0 . . ?
C72 C73 H73A 120.0 . . ?
C73 C74 C75 121(2) . . ?
C73 C74 H74A 119.5 . . ?
C75 C74 H74A 119.4 . . ?
C77 C76 N10 117(3) . . ?
C77 C76 C75 109(3) . . ?
N10 C76 C75 107.3(14) . . ?
C77 C76 H76A 107.8 . . ?
N10 C76 H76A 107.8 . . ?
C75 C76 H76A 107.8 . . ?
C74A C75A C70A 120.0 . . ?
C74A C75A C76A 121(2) . . ?
C70A C75A C76A 119(2) . . ?
C73A C74A C75A 120.0 . . ?
C73A C74A H74B 120.0 . . ?
C75A C74A H74B 120.0 . . ?
C74A C73A C72A 120.0 . . ?
C74A C73A H73B 120.0 . . ?
C72A C73A H73B 120.0 . . ?
C71A C72A C73A 120.0 . . ?
C71A C72A H72B 120.0 . . ?
C73A C72A H72B 120.0 . . ?
C70A C71A C72A 120.0 . . ?
C70A C71A H71B 120.0 . . ?
C72A C71A H71B 120.0 . . ?
C71A C70A C75A 120.0 . . ?
C71A C70A H70B 120.0 . . ?
C75A C70A H70B 120.0 . . ?
N10 C76A C75A 113(3) . . ?
N10 C76A C77A 121(4) . . ?
C75A C76A C77A 115(3) . . ?
N10 C76A H76B 101.0 . . ?
C75A C76A H76B 101.0 . . ?
C77A C76A H76B 101.1 . . ?
C76A C77A H77D 109.4 . . ?
C76A C77A H77E 109.5 . . ?
H77D C77A H77E 109.5 . . ?
C76A C77A H77F 109.5 . . ?
H77D C77A H77F 109.5 . . ?
H77E C77A H77F 109.5 . . ?
C78 N10 C76A 120(2) . . ?
C78 N10 C76 123.7(12) . . ?
C76A N10 C76 5(3) . . ?
C78 N10 Fe2 115.0(7) . . ?
C76A N10 Fe2 125.4(19) . . ?
C76 N10 Fe2 121.1(11) . . ?
C78 O7 K1 172.6(7) . . ?
O7 C78 N10 130.3(10) . . ?
O7 C78 C79 118.0(9) . . ?
N10 C78 C79 111.7(9) . . ?
N11 C79 C80 120.6(9) . . ?
N11 C79 C78 112.2(9) . . ?
C80 C79 C78 127.1(10) . . ?
C81 C80 C79 118.8(10) . . ?
C81 C80 H80A 120.6 . . ?
C79 C80 H80A 120.6 . . ?
C80 C81 C82 119.7(9) . . ?
C80 C81 H81A 120.2 . . ?
C82 C81 H81A 120.2 . . ?
C83 C82 C81 119.8(9) . . ?
C83 C82 H82A 120.1 . . ?
C81 C82 H82A 120.1 . . ?
C79 N11 C83 123.4(8) . . ?
C79 N11 Fe2 119.4(7) . . ?
C83 N11 Fe2 116.6(7) . . ?
N11 C83 C82 117.7(9) . . ?
N11 C83 C84 113.6(8) . . ?
C82 C83 C84 128.5(9) . . ?
O8 C84 N12 129.9(10) . . ?
O8 C84 C83 118.9(9) . . ?
N12 C84 C83 111.1(9) . . ?
C84 N12 C85 118.5(8) . . ?
C84 N12 Fe2 115.7(7) . . ?
C85 N12 Fe2 125.4(6) . . ?
N12 C85 C86 112.1(8) . . ?
N12 C85 C87 112.4(8) . . ?
C86 C85 C87 114.7(9) . . ?
N12 C85 H85A 105.6 . . ?
C86 C85 H85A 105.6 . . ?
C87 C85 H85A 105.6 . . ?
C85 C86 H86A 109.5 . . ?
C85 C86 H86B 109.5 . . ?
H86A C86 H86B 109.5 . . ?
C85 C86 H86C 109.5 . . ?
H86A C86 H86C 109.5 . . ?
H86B C86 H86C 109.5 . . ?
C88 C87 C92 118.6(10) . . ?
C88 C87 C85 118.8(9) . . ?
C92 C87 C85 122.2(10) . . ?
C87 C88 C89 121.0(10) . . ?
C87 C88 H88A 119.5 . . ?
C89 C88 H88A 119.5 . . ?
C90 C89 C88 120.3(11) . . ?
C90 C89 H89A 119.9 . . ?
C88 C89 H89A 119.9 . . ?
C89 C90 C91 118.7(10) . . ?
C89 C90 H90A 120.7 . . ?
C91 C90 H90A 120.7 . . ?
C92 C91 C90 119.7(11) . . ?
C92 C91 H91A 120.2 . . ?
C90 C91 H91A 120.2 . . ?
C91 C92 C87 121.7(11) . . ?
C91 C92 H92A 119.2 . . ?
C87 C92 H92A 119.2 . . ?
C93 O9 C104 111.8(9) . . ?
C93 O9 K2 111.6(7) . . ?
C104 O9 K2 112.9(7) . . ?
O9 C93 C94 107.5(10) . . ?
O9 C93 H93A 110.2 . . ?
C94 C93 H93A 110.2 . . ?
O9 C93 H93B 110.2 . . ?
C94 C93 H93B 110.2 . . ?
H93A C93 H93B 108.5 . . ?
O10 C94 C93 107.3(10) . . ?
O10 C94 H94A 110.3 . . ?
C93 C94 H94A 110.3 . . ?
O10 C94 H94B 110.3 . . ?
C93 C94 H94B 110.3 . . ?
H94A C94 H94B 108.5 . . ?
C95 O10 C94 109.7(9) . . ?
C95 O10 K2 122.1(6) . . ?
C94 O10 K2 119.1(7) . . ?
O10 C95 C96 108.5(10) . . ?
O10 C95 H95A 110.0 . . ?
C96 C95 H95A 110.0 . . ?
O10 C95 H95B 110.0 . . ?
C96 C95 H95B 110.0 . . ?
H95A C95 H95B 108.4 . . ?
O11 C96 C95 107.2(11) . . ?
O11 C96 H96A 110.3 . . ?
C95 C96 H96A 110.3 . . ?
O11 C96 H96B 110.3 . . ?
C95 C96 H96B 110.3 . . ?
H96A C96 H96B 108.5 . . ?
C97 O11 C96 111.5(9) . . ?
C97 O11 K2 111.8(6) . . ?
C96 O11 K2 112.0(6) . . ?
O11 C97 C98 107.1(9) . . ?
O11 C97 H97A 110.3 . . ?
C98 C97 H97A 110.3 . . ?
O11 C97 H97B 110.3 . . ?
C98 C97 H97B 110.3 . . ?
H97A C97 H97B 108.5 . . ?
O12 C98 C97 109.3(9) . . ?
O12 C98 H98A 109.8 . . ?
C97 C98 H98A 109.8 . . ?
O12 C98 H98B 109.8 . . ?
C97 C98 H98B 109.8 . . ?
H98A C98 H98B 108.3 . . ?
C98 O12 C99 110.6(8) . . ?
C98 O12 K2 117.5(6) . . ?
C99 O12 K2 115.7(6) . . ?
O12 C99 C100 108.8(9) . . ?
O12 C99 H99A 109.9 . . ?
C100 C99 H99A 109.9 . . ?
O12 C99 H99B 109.9 . . ?
C100 C99 H99B 109.9 . . ?
H99A C99 H99B 108.3 . . ?
O13 C100 C99 109.6(9) . . ?
O13 C100 H10A 109.8 . . ?
C99 C100 H10A 109.8 . . ?
O13 C100 H10B 109.8 . . ?
C99 C100 H10B 109.8 . . ?
H10A C100 H10B 108.2 . . ?
C101 O13 C100 112.4(9) . . ?
C101 O13 K2 111.9(7) . . ?
C100 O13 K2 110.7(6) . . ?
O13 C101 C102 109.1(10) . . ?
O13 C101 H10C 109.9 . . ?
C102 C101 H10C 109.9 . . ?
O13 C101 H10D 109.9 . . ?
C102 C101 H10D 109.9 . . ?
H10C C101 H10D 108.3 . . ?
O14 C102 C101 108.3(10) . . ?
O14 C102 H10E 110.0 . . ?
C101 C102 H10E 110.0 . . ?
O14 C102 H10F 110.0 . . ?
C101 C102 H10F 110.0 . . ?
H10E C102 H10F 108.4 . . ?
C102 O14 C103 113.3(9) . . ?
C102 O14 K2 116.9(6) . . ?
C103 O14 K2 116.0(7) . . ?
O14 C103 C104 108.1(10) . . ?
O14 C103 H10G 110.1 . . ?
C104 C103 H10G 110.1 . . ?
O14 C103 H10H 110.1 . . ?
C104 C103 H10H 110.1 . . ?
H10G C103 H10H 108.4 . . ?
O9 C104 C103 107.9(10) . . ?
O9 C104 H10I 110.1 . . ?
C103 C104 H10I 110.1 . . ?
O9 C104 H10J 110.1 . . ?
C103 C104 H10J 110.1 . . ?
H10I C104 H10J 108.4 . . ?
C105 O15 C116 112.1(9) . . ?
C105 O15 K1 114.8(7) . . ?
C116 O15 K1 110.5(6) . . ?
O15 C105 C106 109.4(11) . . ?
O15 C105 H10K 109.8 . . ?
C106 C105 H10K 109.8 . . ?
O15 C105 H10L 109.8 . . ?
C106 C105 H10L 109.8 . . ?
H10K C105 H10L 108.2 . . ?
O16 C106 C105 109.5(11) . . ?
O16 C106 H10M 109.8 . . ?
C105 C106 H10M 109.8 . . ?
O16 C106 H10N 109.8 . . ?
C105 C106 H10N 109.8 . . ?
H10M C106 H10N 108.2 . . ?
C107 O16 C106 102.1(12) . . ?
C107 O16 C07A 33.1(16) . . ?
C106 O16 C07A 132(2) . . ?
C107 O16 K1 133.3(11) . . ?
C106 O16 K1 116.9(7) . . ?
C07A O16 K1 100.4(18) . . ?
O16 C107 C108 99.4(16) . . ?
O16 C107 H10O 111.9 . . ?
C108 C107 H10O 111.9 . . ?
O16 C107 H10P 111.9 . . ?
C108 C107 H10P 111.9 . . ?
H10O C107 H10P 109.6 . . ?
O17 C108 C107 110(2) . . ?
O17 C108 H10Q 109.7 . . ?
C107 C108 H10Q 109.7 . . ?
O17 C108 H10R 109.7 . . ?
C107 C108 H10R 109.7 . . ?
H10Q C108 H10R 108.2 . . ?
C109 O17 C108 112.7(17) . . ?
C109 O17 K1 112.0(11) . . ?
C108 O17 K1 108.1(12) . . ?
O17 C109 C110 106.7(17) . . ?
O17 C109 H10S 110.4 . . ?
C110 C109 H10S 110.4 . . ?
O17 C109 H10T 110.4 . . ?
C110 C109 H10T 110.4 . . ?
H10S C109 H10T 108.6 . . ?
O18 C110 C109 109.5(16) . . ?
O18 C110 H11B 109.8 . . ?
C109 C110 H11B 109.8 . . ?
O18 C110 H11C 109.8 . . ?
C109 C110 H11C 109.8 . . ?
H11B C110 H11C 108.2 . . ?
C110 O18 C111 113.6(15) . . ?
C110 O18 K1 122.1(12) . . ?
C111 O18 K1 113.1(13) . . ?
O18 C111 C112 108.8(18) . . ?
O18 C111 H11D 109.9 . . ?
C112 C111 H11D 109.9 . . ?
O18 C111 H11E 109.9 . . ?
C112 C111 H11E 109.9 . . ?
H11D C111 H11E 108.3 . . ?
O19 C112 C111 112(2) . . ?
O19 C112 K1 45.8(11) . . ?
C111 C112 K1 85.0(14) . . ?
O19 C112 H11F 109.3 . . ?
C111 C112 H11F 109.3 . . ?
K1 C112 H11F 155.1 . . ?
O19 C112 H11G 109.3 . . ?
C111 C112 H11G 109.3 . . ?
K1 C112 H11G 85.0 . . ?
H11F C112 H11G 108.0 . . ?
C112 O19 C113 116.8(17) . . ?
C112 O19 K1 113.5(14) . . ?
C113 O19 K1 107.9(12) . . ?
O19 C113 C114 114.3(17) . . ?
O19 C113 K1 49.4(10) . . ?
C114 C113 K1 84.9(10) . . ?
O19 C113 H11H 108.7 . . ?
C114 C113 H11H 108.7 . . ?
K1 C113 H11H 83.0 . . ?
O19 C113 H11I 108.7 . . ?
C114 C113 H11I 108.7 . . ?
K1 C113 H11I 158.1 . . ?
H11H C113 H11I 107.6 . . ?
O20 C114 C113 107.9(12) . . ?
O20 C114 H11J 110.1 . . ?
C113 C114 H11J 110.1 . . ?
O20 C114 H11K 110.1 . . ?
C113 C114 H11K 110.1 . . ?
H11J C114 H11K 108.4 . . ?
C08A C07A O16 121(3) . . ?
C08A C07A K1 77(2) . . ?
O16 C07A K1 53.7(13) . . ?
C08A C07A H07A 107.0 . . ?
O16 C07A H07A 107.0 . . ?
K1 C07A H07A 95.6 . . ?
C08A C07A H07B 107.0 . . ?
O16 C07A H07B 107.0 . . ?
K1 C07A H07B 154.7 . . ?
H07A C07A H07B 106.8 . . ?
O17A C08A C07A 118(3) . . ?
O17A C08A K1 48.3(13) . . ?
C07A C08A K1 78.7(19) . . ?
O17A C08A H08A 107.8 . . ?
C07A C08A H08A 107.8 . . ?
K1 C08A H08A 151.4 . . ?
O17A C08A H08B 107.8 . . ?
C07A C08A H08B 107.8 . . ?
K1 C08A H08B 96.7 . . ?
H08A C08A H08B 107.1 . . ?
C09A O17A C08A 113(3) . . ?
C09A O17A K1 113.8(19) . . ?
C08A O17A K1 108.0(17) . . ?
O17A C09A C10A 106(3) . . ?
O17A C09A H09A 110.6 . . ?
C10A C09A H09A 110.6 . . ?
O17A C09A H09B 110.6 . . ?
C10A C09A H09B 110.6 . . ?
H09A C09A H09B 108.7 . . ?
O18A C10A C09A 113(3) . . ?
O18A C10A H10U 109.1 . . ?
C09A C10A H10U 109.1 . . ?
O18A C10A H10V 109.1 . . ?
C09A C10A H10V 109.0 . . ?
H10U C10A H10V 107.8 . . ?
C10A O18A C11A 112(3) . . ?
C10A O18A K1 114(2) . . ?
C11A O18A K1 123(2) . . ?
O18A C11A C12A 108(3) . . ?
O18A C11A H11L 110.2 . . ?
C12A C11A H11L 110.2 . . ?
O18A C11A H11M 110.2 . . ?
C12A C11A H11M 110.2 . . ?
H11L C11A H11M 108.5 . . ?
O19A C12A C11A 110(3) . . ?
O19A C12A H12B 109.7 . . ?
C11A C12A H12B 109.7 . . ?
O19A C12A H12C 109.7 . . ?
C11A C12A H12C 109.7 . . ?
H12B C12A H12C 108.2 . . ?
C12A O19A C13A 112(2) . . ?
C12A O19A K1 104.1(19) . . ?
C13A O19A K1 112.7(16) . . ?
O19A C13A H13B 110.1 . . ?
O19A C13A H13C 110.1 . . ?
H13B C13A H13C 108.4 . . ?
C115 O20 C114 111.6(9) . . ?
C115 O20 K1 118.7(6) . . ?
C114 O20 K1 118.2(7) . . ?
O20 C115 C116 109.8(9) . . ?
O20 C115 H11N 109.7 . . ?
C116 C115 H11N 109.7 . . ?
O20 C115 H11O 109.7 . . ?
C116 C115 H11O 109.7 . . ?
H11N C115 H11O 108.2 . . ?
O15 C116 C115 107.1(9) . . ?
O15 C116 H11P 110.3 . . ?
C115 C116 H11P 110.3 . . ?
O15 C116 H11Q 110.3 . . ?
C115 C116 H11Q 110.3 . . ?
H11P C116 H11Q 108.5 . . ?

loop_
_geom_bond_atom_site_label_1
_geom_bond_atom_site_label_2
_geom_bond_distance
_geom_bond_site_symmetry_2
_geom_bond_publ_flag
Fe1 N2 1.887(7) . ?
Fe1 N5 1.891(7) . ?
Fe1 N3 1.982(8) . ?
Fe1 N1 2.025(8) . ?
Fe1 N6 2.027(8) . ?
Fe1 N4 2.050(9) . ?
K1 O7 2.606(8) . ?
K1 O17A 2.704(19) . ?
K1 O19 2.755(14) . ?
K1 O18A 2.77(2) . ?
K1 O20 2.779(8) . ?
K1 O15 2.829(8) . ?
K1 O16 2.846(9) . ?
K1 O18 2.880(15) . ?
K1 O17 3.044(13) . ?
K1 O19A 3.05(2) . ?
K1 C08A 3.45(4) . ?
K1 C113 3.45(2) . ?
Fe2 N11 1.867(8) . ?
Fe2 N8 1.892(7) . ?
Fe2 N10 1.971(8) . ?
Fe2 N12 1.981(8) . ?
Fe2 N7 1.998(8) . ?
Fe2 N9 2.002(8) . ?
K2 O4 2.580(8) . ?
K2 O13 2.790(8) . ?
K2 O10 2.796(8) . ?
K2 O12 2.817(8) . ?
K2 O9 2.819(8) . ?
K2 O14 2.822(8) . ?
K2 O11 2.922(8) . ?
C1 C6 1.353(14) . ?
C1 C2 1.401(15) . ?
C1 H1A 0.9500 . ?
C2 C3 1.390(15) . ?
C2 H2A 0.9500 . ?
C3 C4 1.344(15) . ?
C3 H3A 0.9500 . ?
C4 C5 1.383(15) . ?
C4 H4A 0.9500 . ?
C5 C6 1.403(14) . ?
C5 H5A 0.9500 . ?
C6 C7 1.523(14) . ?
C7 N1 1.501(12) . ?
C7 C8 1.520(13) . ?
C7 H7A 1.0000 . ?
C8 H8A 0.9800 . ?
C8 H8B 0.9800 . ?
C8 H8C 0.9800 . ?
N1 C9 1.374(12) . ?
O1 C9 1.238(11) . ?
C9 C10 1.465(14) . ?
C10 N2 1.327(12) . ?
C10 C11 1.375(13) . ?
C11 C12 1.366(13) . ?
C11 H11A 0.9500 . ?
C12 C13 1.394(14) . ?
C12 H12A 0.9500 . ?
C13 C14 1.359(13) . ?
C13 H13A 0.9500 . ?
N2 C14 1.349(13) . ?
C14 C15 1.499(14) . ?
O2 C15 1.241(12) . ?
C15 N3 1.344(12) . ?
N3 C16 1.487(12) . ?
C16 C18 1.510(14) . ?
C16 C17 1.544(14) . ?
C16 H16A 1.0000 . ?
C17 H17A 0.9800 . ?
C17 H17B 0.9800 . ?
C17 H17C 0.9800 . ?
C18 C19 1.368(15) . ?
C18 C23 1.409(14) . ?
C19 C20 1.382(16) . ?
C19 H19A 0.9500 . ?
C20 C21 1.382(16) . ?
C20 H20A 0.9500 . ?
C21 C22 1.351(15) . ?
C21 H21A 0.9500 . ?
C22 C23 1.388(14) . ?
C22 H22A 0.9500 . ?
C23 H23A 0.9500 . ?
C24 C25 1.377(16) . ?
C24 C29 1.389(15) . ?
C24 H24A 0.9500 . ?
C25 C26 1.384(15) . ?
C25 H25A 0.9500 . ?
C26 C27 1.369(16) . ?
C26 H26A 0.9500 . ?
C27 C28 1.382(16) . ?
C27 H27A 0.9500 . ?
C28 C29 1.388(15) . ?
C28 H28A 0.9500 . ?
C29 C30 1.500(15) . ?
C30 C31 1.500(13) . ?
C30 N4 1.508(13) . ?
C30 H30A 1.0000 . ?
C31 H31A 0.9800 . ?
C31 H31B 0.9800 . ?
C31 H31C 0.9800 . ?
N4 C32 1.368(12) . ?
O3 C32 1.237(12) . ?
C32 C33 1.483(15) . ?
C33 N5 1.323(12) . ?
C33 C34 1.373(13) . ?
C34 C35 1.383(15) . ?
C34 H34A 0.9500 . ?
C35 C36 1.392(15) . ?
C35 H35A 0.9500 . ?
C36 C37 1.382(13) . ?
C36 H36A 0.9500 . ?
N5 C37 1.335(12) . ?
C37 C38 1.542(15) . ?
O4 C38 1.210(12) . ?
C38 N6 1.358(12) . ?
N6 C39 1.475(12) . ?
C39 C41 1.505(14) . ?
C39 C40 1.515(14) . ?
C39 H39A 1.0000 . ?
C40 H40A 0.9800 . ?
C40 H40B 0.9800 . ?
C40 H40C 0.9800 . ?
C41 C42 1.381(14) . ?
C41 C46 1.394(14) . ?
C42 C43 1.401(14) . ?
C42 H42A 0.9500 . ?
C43 C44 1.376(14) . ?
C43 H43A 0.9500 . ?
C44 C45 1.354(14) . ?
C44 H44A 0.9500 . ?
C45 C46 1.382(14) . ?
C45 H45A 0.9500 . ?
C46 H46A 0.9500 . ?
C47 C48 1.373(14) . ?
C47 C52 1.410(13) . ?
C47 H47A 0.9500 . ?
C48 C49 1.353(15) . ?
C48 H48A 0.9500 . ?
C49 C50 1.403(14) . ?
C49 H49A 0.9500 . ?
C50 C51 1.399(15) . ?
C50 H50A 0.9500 . ?
C51 C52 1.370(13) . ?
C51 H51A 0.9500 . ?
C52 C53 1.523(13) . ?
C53 N7 1.471(12) . ?
C53 C54 1.523(12) . ?
C53 H53A 1.0000 . ?
C54 H54A 0.9800 . ?
C54 H54B 0.9800 . ?
C54 H54C 0.9800 . ?
N7 C55 1.318(12) . ?
O5 C55 1.254(12) . ?
C55 C56 1.536(14) . ?
C56 N8 1.345(12) . ?
C56 C57 1.369(13) . ?
C57 C58 1.361(15) . ?
C57 H57A 0.9500 . ?
C58 C59 1.370(14) . ?
C58 H58A 0.9500 . ?
C59 C60 1.414(13) . ?
C59 H59A 0.9500 . ?
N8 C60 1.337(12) . ?
C60 C61 1.473(14) . ?
O6 C61 1.253(11) . ?
C61 N9 1.349(12) . ?
N9 C62 1.474(11) . ?
C62 C63 1.514(13) . ?
C62 C64 1.534(13) . ?
C62 H62A 1.0000 . ?
C63 H63A 0.9800 . ?
C63 H63B 0.9800 . ?
C63 H63C 0.9800 . ?
C64 C69 1.382(13) . ?
C64 C65 1.400(13) . ?
C65 C66 1.381(14) . ?
C65 H65A 0.9500 . ?
C66 C67 1.391(15) . ?
C66 H66A 0.9500 . ?
C67 C68 1.373(15) . ?
C67 H67A 0.9500 . ?
C68 C69 1.363(14) . ?
C68 H68A 0.9500 . ?
C69 H69A 0.9500 . ?
C75 C70 1.38(2) . ?
C75 C74 1.41(3) . ?
C75 C76 1.54(3) . ?
C70 C71 1.39(3) . ?
C70 H70A 0.9500 . ?
C71 C72 1.36(3) . ?
C71 H71A 0.9500 . ?
C72 C73 1.42(3) . ?
C72 H72A 0.9500 . ?
C73 C74 1.39(3) . ?
C73 H73A 0.9500 . ?
C74 H74A 0.9500 . ?
C76 C77 1.41(3) . ?
C76 N10 1.48(2) . ?
C76 H76A 1.0000 . ?
C77 H77A 0.9800 . ?
C77 H77B 0.9800 . ?
C77 H77C 0.9800 . ?
C75A C74A 1.3900 . ?
C75A C70A 1.3900 . ?
C75A C76A 1.52(4) . ?
C74A C73A 1.3900 . ?
C74A H74B 0.9500 . ?
C73A C72A 1.3900 . ?
C73A H73B 0.9500 . ?
C72A C71A 1.3900 . ?
C72A H72B 0.9500 . ?
C71A C70A 1.3900 . ?
C71A H71B 0.9500 . ?
C70A H70B 0.9500 . ?
C76A N10 1.46(4) . ?
C76A C77A 1.69(5) . ?
C76A H76B 1.0000 . ?
C77A H77D 0.9800 . ?
C77A H77E 0.9800 . ?
C77A H77F 0.9800 . ?
N10 C78 1.331(12) . ?
O7 C78 1.277(12) . ?
C78 C79 1.505(15) . ?
C79 N11 1.309(12) . ?
C79 C80 1.385(13) . ?
C80 C81 1.376(14) . ?
C80 H80A 0.9500 . ?
C81 C82 1.394(13) . ?
C81 H81A 0.9500 . ?
C82 C83 1.387(13) . ?
C82 H82A 0.9500 . ?
N11 C83 1.364(12) . ?
C83 C84 1.501(14) . ?
O8 C84 1.245(12) . ?
C84 N12 1.328(12) . ?
N12 C85 1.488(12) . ?
C85 C86 1.521(13) . ?
C85 C87 1.542(14) . ?
C85 H85A 1.0000 . ?
C86 H86A 0.9800 . ?
C86 H86B 0.9800 . ?
C86 H86C 0.9800 . ?
C87 C88 1.343(14) . ?
C87 C92 1.384(14) . ?
C88 C89 1.402(15) . ?
C88 H88A 0.9500 . ?
C89 C90 1.379(15) . ?
C89 H89A 0.9500 . ?
C90 C91 1.386(15) . ?
C90 H90A 0.9500 . ?
C91 C92 1.376(14) . ?
C91 H91A 0.9500 . ?
C92 H92A 0.9500 . ?
O9 C93 1.420(14) . ?
O9 C104 1.420(13) . ?
C93 C94 1.511(17) . ?
C93 H93A 0.9900 . ?
C93 H93B 0.9900 . ?
C94 O10 1.439(13) . ?
C94 H94A 0.9900 . ?
C94 H94B 0.9900 . ?
O10 C95 1.424(13) . ?
C95 C96 1.507(17) . ?
C95 H95A 0.9900 . ?
C95 H95B 0.9900 . ?
C96 O11 1.432(13) . ?
C96 H96A 0.9900 . ?
C96 H96B 0.9900 . ?
O11 C97 1.411(13) . ?
C97 C98 1.513(15) . ?
C97 H97A 0.9900 . ?
C97 H97B 0.9900 . ?
C98 O12 1.415(12) . ?
C98 H98A 0.9900 . ?
C98 H98B 0.9900 . ?
O12 C99 1.417(12) . ?
C99 C100 1.495(15) . ?
C99 H99A 0.9900 . ?
C99 H99B 0.9900 . ?
C100 O13 1.419(12) . ?
C100 H10A 0.9900 . ?
C100 H10B 0.9900 . ?
O13 C101 1.400(13) . ?
C101 C102 1.505(16) . ?
C101 H10C 0.9900 . ?
C101 H10D 0.9900 . ?
C102 O14 1.419(14) . ?
C102 H10E 0.9900 . ?
C102 H10F 0.9900 . ?
O14 C103 1.427(14) . ?
C103 C104 1.475(16) . ?
C103 H10G 0.9900 . ?
C103 H10H 0.9900 . ?
C104 H10I 0.9900 . ?
C104 H10J 0.9900 . ?
O15 C105 1.414(14) . ?
O15 C116 1.432(13) . ?
C105 C106 1.449(17) . ?
C105 H10K 0.9900 . ?
C105 H10L 0.9900 . ?
C106 O16 1.422(15) . ?
C106 H10M 0.9900 . ?
C106 H10N 0.9900 . ?
O16 C107 1.40(2) . ?
O16 C07A 1.542(18) . ?
C107 C108 1.50(3) . ?
C107 H10O 0.9900 . ?
C107 H10P 0.9900 . ?
C108 O17 1.40(3) . ?
C108 H10Q 0.9900 . ?
C108 H10R 0.9900 . ?
O17 C109 1.39(2) . ?
C109 C110 1.510(16) . ?
C109 H10S 0.9900 . ?
C109 H10T 0.9900 . ?
C110 O18 1.42(2) . ?
C110 H11B 0.9900 . ?
C110 H11C 0.9900 . ?
O18 C111 1.45(2) . ?
C111 C112 1.46(3) . ?
C111 H11D 0.9900 . ?
C111 H11E 0.9900 . ?
C112 O19 1.36(3) . ?
C112 H11F 0.9900 . ?
C112 H11G 0.9900 . ?
O19 C113 1.40(2) . ?
C113 C114 1.58(2) . ?
C113 H11H 0.9900 . ?
C113 H11I 0.9900 . ?
C114 O20 1.414(13) . ?
C114 H11J 0.9900 . ?
C114 H11K 0.9900 . ?
C07A C08A 1.48(5) . ?
C07A H07A 0.9900 . ?
C07A H07B 0.9900 . ?
C08A O17A 1.46(4) . ?
C08A H08A 0.9900 . ?
C08A H08B 0.9900 . ?
O17A C09A 1.45(4) . ?
C09A C10A 1.50(5) . ?
C09A H09A 0.9900 . ?
C09A H09B 0.9900 . ?
C10A O18A 1.43(4) . ?
C10A H10U 0.9900 . ?
C10A H10V 0.9900 . ?
O18A C11A 1.44(5) . ?
C11A C12A 1.55(5) . ?
C11A H11L 0.9900 . ?
C11A H11M 0.9900 . ?
C12A O19A 1.43(4) . ?
C12A H12B 0.9900 . ?
C12A H12C 0.9900 . ?
O19A C13A 1.43(4) . ?
C13A H13B 0.9900 . ?
C13A H13C 0.9900 . ?
O20 C115 1.410(12) . ?
C115 C116 1.476(15) . ?
C115 H11N 0.9900 . ?
C115 H11O 0.9900 . ?
C116 H11P 0.9900 . ?
C116 H11Q 0.9900 . ?
